data_7718966
loop_
_publ_author_name
'Hong, Zhejun'
'Siripanich, Pattara'
'Stansfield, Oliver G.'
'Hall, Christopher R.'
'Connell, Timothy U.'
'Hua, Carol'

_publ_section_title
;
 Coordination polymers with iridium(III) metalloligands: the effect of
 pore size upon luminescent cation sensing.
;
_journal_issue 30
_journal_name_full 'Dalton transactions (Cambridge, England : 2003)'
_journal_page_first 11656
_journal_page_last 11666
_journal_paper_doi 10.1039/d5dt00813a
_journal_volume 54
_journal_year 2025
_chemical_formula_moiety '2(C68 H36 Cd F8 Ir2 N8 O8), C3 H7 N O, 3[C3H7NO], 8[H2O]'
_chemical_formula_sum 'C148 H116 Cd2 F16 Ir4 N20 O28'
_chemical_formula_weight 3920.20
_space_group_crystal_system triclinic
_space_group_IT_number 2
_space_group_name_Hall '-P 1'
_space_group_name_H-M_alt 'P -1'
_atom_sites_solution_hydrogens geom
_atom_sites_solution_primary dual
_audit_creation_date 2025-06-11
_audit_creation_method
;
Olex2 1.5
(compiled 2025.05.31 svn.r86d253d1 for OlexSys, GUI svn.r7254)
;
_audit_update_record
;
2025-06-19 deposited with the CCDC.	2025-06-25 downloaded from the CCDC.
;
_cell_angle_alpha 104.25(3)
_cell_angle_beta 91.45(3)
_cell_angle_gamma 98.27(3)
_cell_formula_units_Z 2
_cell_length_a 18.749(4)
_cell_length_b 19.120(4)
_cell_length_c 20.296(4)
_cell_measurement_reflns_used 2720
_cell_measurement_temperature 100.0(2)
_cell_measurement_theta_max 29.75
_cell_measurement_theta_min 0.78
_cell_volume 6965(3)
_computing_cell_refinement 'XDS (Kabsch, 2010)'
_computing_data_collection 'AS QEGUI'
_computing_data_reduction 'XDS (Kabsch, 2010)'
_computing_molecular_graphics 'Olex2 1.5 (Dolomanov et al., 2009)'
_computing_publication_material 'Olex2 1.5 (Dolomanov et al., 2009)'
_computing_structure_refinement 'SHELXL 2019/3 (Sheldrick, 2015)'
_computing_structure_solution 'SHELXT 2018/2 (Sheldrick, 2018)'
_diffrn_ambient_temperature 100.0(2)
_diffrn_detector_area_resol_mean 13.3
_diffrn_measured_fraction_theta_full 0.929
_diffrn_measured_fraction_theta_max 0.929
_diffrn_measurement_method 'Omega Scan'
_diffrn_radiation_monochromator 'Silicon Double Crystal'
_diffrn_radiation_type Synchrotron
_diffrn_radiation_wavelength 0.71073
_diffrn_reflns_av_R_equivalents 0.0478
_diffrn_reflns_av_unetI/netI 0.0447
_diffrn_reflns_Laue_measured_fraction_full 0.929
_diffrn_reflns_Laue_measured_fraction_max 0.929
_diffrn_reflns_limit_h_max 22
_diffrn_reflns_limit_h_min -22
_diffrn_reflns_limit_k_max 22
_diffrn_reflns_limit_k_min -22
_diffrn_reflns_limit_l_max 24
_diffrn_reflns_limit_l_min -24
_diffrn_reflns_number 77990
_diffrn_reflns_point_group_measured_fraction_full 0.929
_diffrn_reflns_point_group_measured_fraction_max 0.929
_diffrn_reflns_theta_full 25.027
_diffrn_reflns_theta_max 25.027
_diffrn_reflns_theta_min 1.037
_diffrn_source 'MX2 Beamline Australian Synchrotron'
_diffrn_standards_number 0
_exptl_absorpt_coefficient_mu 4.212
_exptl_absorpt_correction_T_max 0.4345
_exptl_absorpt_correction_T_min 0.2374
_exptl_absorpt_correction_type multi-scan
_exptl_absorpt_process_details 'XDS (Kabsch, 2010)'
_exptl_crystal_colour yellow
_exptl_crystal_colour_primary yellow
_exptl_crystal_density_diffrn 1.869
_exptl_crystal_description block
_exptl_crystal_F_000 3832
_exptl_crystal_size_max 0.13
_exptl_crystal_size_mid 0.1
_exptl_crystal_size_min 0.08
_refine_diff_density_max 4.300
_refine_diff_density_min -1.974
_refine_diff_density_rms 0.148
_refine_ls_extinction_method none
_refine_ls_goodness_of_fit_ref 1.056
_refine_ls_hydrogen_treatment constr
_refine_ls_matrix_type full
_refine_ls_number_parameters 1758
_refine_ls_number_reflns 22872
_refine_ls_number_restraints 0
_refine_ls_restrained_S_all 1.056
_refine_ls_R_factor_all 0.0529
_refine_ls_R_factor_gt 0.0496
_refine_ls_shift/su_max 0.004
_refine_ls_shift/su_mean 0.001
_refine_ls_structure_factor_coef Fsqd
_refine_ls_weighting_details 'w=1/[\s^2^(Fo^2^)+(0.0686P)^2^+29.8867P] where P=(Fo^2^+2Fc^2^)/3'
_refine_ls_weighting_scheme calc
_refine_ls_wR_factor_gt 0.1305
_refine_ls_wR_factor_ref 0.1329
_reflns_Friedel_coverage 0.000
_reflns_number_gt 20935
_reflns_number_total 22872
_reflns_threshold_expression 'I > 2\s(I)'
_cod_data_source_file d5dt00813a2.cif
_cod_data_source_block ch-1-1c3x
_cod_depositor_comments
;
The following automatic conversions were performed:

data item '_exptl_absorpt_correction_type' value 'Multi-Scan' was
changed to 'multi-scan' in accordance with the
/home/data/users/saulius/crontab/automatic-downloads/rss-feeds/RSC/lib/dictionaries/cif_core.dic
dictionary named 'cif_core.dic' version 2.4.2 last updated on
2011-04-26.

Automatic conversion script
Id: cif_fix_values 8170 2020-07-09 18:12:32Z antanas 

 Adding full bibliography for 7718966--7718969.cif.
;
_cod_database_code 7718966
_shelx_shelxl_version_number 2019/3
_shelx_space_group_comment
;
The symmetry employed for this shelxl refinement is uniquely defined
by the following loop, which should always be used as a source of
symmetry information in preference to the above space-group names.
They are only intended as comments.
;
_shelx_estimated_absorpt_t_max 0.729
_shelx_estimated_absorpt_t_min 0.611
_diffrn_measurement_detector_type 'Dectris Eiger 16M'
_olex2_refinement_description
;
1.a Aromatic/amide H refined with riding coordinates:
 C95(H95), C116(H116), C79(H79), C42(H42), C44(H44), C73(H73), C22(H22),
 C105(H105), C45(H45), C82(H82), C40(H40), C125(H125), C2(H2), C110(H110),
 C76(H76), C78(H78), C127(H127), C106(H106), C56(H56), C91(H91), C107(H107),
 C8(H8), C102(H102), C1(H1), C118(H118), C93(H93), C112(H112), C113(H113),
 C69(H69), C59(H59), C5(H5), C122(H122), C101(H101), C34(H34), C61(H61),
 C47(H47), C37(H37), C136(H136), C65(H65), C70(H70), C90(H90), C68(H68),
 C48(H48), C67(H67), C54(H54), C20(H20), C124(H124), C66(H66), C135(H135),
 C49(H49), C84(H84), C10(H10), C88(H88), C38(H38), C133(H133), C129(H129),
 C99(H99), C14(H14), C31(H31), C89(H89), C123(H123), C50(H50), C13(H13),
 C33(H33), C11(H11), C16(H16), C15(H15), C32(H32), C138(H138), C134(H134),
 C100(H100), C25(H25), C27(H27)
1.b Idealised Me refined as rotating group:
 C139(H13A,H13B,H13C), C137(H13D,H13E,H13F)
;
_smtbx_masks_void_probe_radius 1.2
_smtbx_masks_void_truncation_radius 1.2
_olex2_submission_special_instructions 'No special instructions were received'

loop_
_space_group_symop_operation_xyz
'x, y, z'
'-x, -y, -z'

loop_
_atom_site_label
_atom_site_type_symbol
_atom_site_fract_x
_atom_site_fract_y
_atom_site_fract_z
_atom_site_U_iso_or_equiv
_atom_site_adp_type
_atom_site_occupancy
_atom_site_site_symmetry_order
_atom_site_calc_flag
_atom_site_refinement_flags_posn
_atom_site_refinement_flags_adp
_atom_site_refinement_flags_occupancy
_atom_site_disorder_assembly
_atom_site_disorder_group
Ir1 Ir 0.55254(2) 0.83421(2) 0.81443(2) 0.03361(8) Uani 1 1 d . . . . .
Ir2 Ir 1.03395(2) 0.82263(2) 0.80206(2) 0.03516(8) Uani 1 1 d . . . . .
Ir3 Ir -0.05056(2) 0.65800(2) 0.18451(2) 0.03828(8) Uani 1 1 d . . . . .
Ir4 Ir 0.50118(2) 0.62488(2) 0.24617(2) 0.04279(9) Uani 1 1 d . . . . .
Cd1 Cd 0.75899(2) 1.02795(3) 0.54547(3) 0.03433(12) Uani 1 1 d . . . . .
Cd2 Cd 0.25345(3) 0.51993(3) 0.47322(3) 0.03768(12) Uani 1 1 d . . . . .
F10 F 0.4292(3) 1.0678(3) 0.9089(3) 0.0554(12) Uani 1 1 d . . . . .
F6 F 0.0065(3) 0.6134(3) -0.0748(2) 0.0567(12) Uani 1 1 d . . . . .
F12 F 0.7968(3) 1.0218(3) 0.9136(3) 0.0659(14) Uani 1 1 d . . . . .
F9 F 0.3939(3) 0.8936(3) 1.0340(3) 0.0615(13) Uani 1 1 d . . . . .
F13 F 0.8495(3) 0.7051(3) 0.9506(3) 0.0637(14) Uani 1 1 d . . . . .
F7 F -0.3064(3) 0.6868(3) 0.0752(3) 0.0709(15) Uani 1 1 d . . . . .
O14 O 0.8316(3) 0.9935(3) 0.6124(3) 0.0495(13) Uani 1 1 d . . . . .
O3 O 0.3475(3) 0.9256(3) 0.4234(3) 0.0439(12) Uani 1 1 d . . . . .
F14 F 0.9963(3) 0.9197(3) 1.0717(3) 0.0697(14) Uani 1 1 d . . . . .
F11 F 0.7494(3) 0.8147(3) 0.9968(3) 0.0752(17) Uani 1 1 d . . . . .
O6 O 0.1773(3) 0.5517(3) 0.4069(3) 0.0414(11) Uani 1 1 d . . . . .
O11 O 0.6444(3) 0.5366(3) 0.5715(3) 0.0475(13) Uani 1 1 d . . . . .
O15 O 1.1360(3) 0.9308(3) 0.5051(3) 0.0492(13) Uani 1 1 d . . . . .
F5 F 0.1289(3) 0.8307(3) 0.0653(3) 0.0685(15) Uani 1 1 d . . . . .
F16 F 1.1681(3) 0.5903(3) 0.7959(3) 0.0662(14) Uani 1 1 d . . . . .
O12 O 0.7551(3) 0.5983(3) 0.5998(3) 0.0477(13) Uani 1 1 d . . . . .
O1 O 0.6853(3) 0.9316(3) 0.4848(3) 0.0534(14) Uani 1 1 d . . . . .
F3 F 0.3110(3) 0.3737(3) 0.1950(3) 0.0683(15) Uani 1 1 d . . . . .
O4 O 0.2458(3) 0.8495(3) 0.3844(3) 0.0507(13) Uani 1 1 d . . . . .
O7 O -0.1487(3) 0.5125(4) 0.4651(3) 0.0613(17) Uani 1 1 d . . . . .
N7 N 0.5777(3) 0.7153(3) 0.3017(3) 0.0422(14) Uani 1 1 d . . . . .
O5 O 0.2578(3) 0.5565(4) 0.3280(3) 0.0564(15) Uani 1 1 d . . . . .
N3 N -0.0822(3) 0.5693(3) 0.1053(3) 0.0402(14) Uani 1 1 d . . . . .
F4 F 0.2783(3) 0.5383(3) 0.0662(3) 0.0738(15) Uani 1 1 d . . . . .
N1 N -0.1033(3) 0.6158(4) 0.2622(3) 0.0414(14) Uani 1 1 d . . . . .
F15 F 1.3009(3) 0.8215(3) 0.8857(4) 0.0823(18) Uani 1 1 d . . . . .
N16 N 0.4649(3) 0.7778(3) 0.7445(3) 0.0412(14) Uani 1 1 d . . . . .
N10 N 1.0719(3) 0.8268(3) 0.7051(3) 0.0386(14) Uani 1 1 d . . . . .
N11 N 1.1157(3) 0.9101(3) 0.8401(3) 0.0432(15) Uani 1 1 d . . . . .
O9 O 0.3260(3) 0.6141(3) 0.5373(3) 0.0587(15) Uani 1 1 d . . . . .
N6 N 0.4347(3) 0.6944(3) 0.3044(3) 0.0432(15) Uani 1 1 d . . . . .
F8 F -0.1964(3) 0.8774(3) 0.2546(3) 0.0774(16) Uani 1 1 d . . . . .
N14 N 0.6037(3) 0.7682(3) 0.7358(3) 0.0365(13) Uani 1 1 d . . . . .
O8 O -0.2557(3) 0.5322(4) 0.4335(3) 0.0581(15) Uani 1 1 d . . . . .
N4 N -0.0230(4) 0.7563(4) 0.2553(3) 0.0470(16) Uani 1 1 d . . . . .
N8 N 0.5243(3) 0.5731(3) 0.3192(4) 0.0461(16) Uani 1 1 d . . . . .
N12 N 0.9581(3) 0.7324(3) 0.7735(4) 0.0447(15) Uani 1 1 d . . . . .
O16 O 1.2388(3) 0.9065(4) 0.5416(3) 0.0603(16) Uani 1 1 d . . . . .
N9 N 0.9605(4) 0.8809(4) 0.7646(3) 0.0460(15) Uani 1 1 d . . . . .
O13 O 0.7428(3) 0.9587(5) 0.6713(4) 0.078(2) Uani 1 1 d . . . . .
O2 O 0.7831(3) 0.8931(4) 0.4382(4) 0.075(2) Uani 1 1 d . . . . .
N13 N 0.5560(4) 0.7528(4) 0.8648(3) 0.0468(15) Uani 1 1 d . . . . .
N15 N 0.5542(3) 0.9234(3) 0.7770(3) 0.0415(14) Uani 1 1 d . . . . .
C41 C 1.0397(4) 0.8702(4) 0.6726(4) 0.0374(16) Uani 1 1 d . . . . .
O10 O 0.2381(3) 0.6603(4) 0.6024(4) 0.0720(19) Uani 1 1 d . . . . .
C7 C 0.4698(4) 0.7600(4) 0.3431(4) 0.0376(16) Uani 1 1 d . . . . .
C95 C 0.4096(4) 0.9807(4) 0.9706(4) 0.0403(16) Uani 1 1 d . . . . .
H95 H 0.380093 1.009658 0.999661 0.048 Uiso 1 1 calc R U . . .
C126 C -0.1336(4) 0.7068(4) 0.1652(4) 0.0403(16) Uani 1 1 d . . . . .
N2 N 0.0307(3) 0.6093(3) 0.2253(3) 0.0448(15) Uani 1 1 d . . . . .
C116 C 0.0511(4) 0.7543(4) 0.1148(4) 0.0472(19) Uani 1 1 d . . . . .
H116 H 0.062729 0.788539 0.157731 0.057 Uiso 1 1 calc R U . . .
C79 C 0.6759(4) 0.7654(4) 0.7355(4) 0.0432(17) Uani 1 1 d . . . . .
H79 H 0.707846 0.802832 0.766424 0.052 Uiso 1 1 calc R U . . .
C58 C 0.9914(4) 0.8250(4) 0.8926(4) 0.0379(16) Uani 1 1 d . . . . .
C97 C 0.4834(3) 0.9609(4) 0.8729(3) 0.0357(15) Uani 1 1 d . . . . .
C42 C 1.0691(4) 0.8930(4) 0.6187(4) 0.0400(16) Uani 1 1 d . . . . .
H42 H 1.045041 0.922394 0.596795 0.048 Uiso 1 1 calc R U . . .
C57 C 1.1104(4) 0.7679(4) 0.8229(4) 0.0401(16) Uani 1 1 d . . . . .
C44 C 1.1644(4) 0.8238(5) 0.6271(4) 0.0489(19) Uani 1 1 d . . . . .
H44 H 1.207707 0.806646 0.611737 0.059 Uiso 1 1 calc R U . . .
C94 C 0.4229(4) 0.9150(4) 0.9798(4) 0.0457(18) Uani 1 1 d . . . . .
C103 C 0.1976(4) 0.5602(4) 0.3487(4) 0.0385(16) Uani 1 1 d . . . . .
C63 C 0.9346(4) 0.7666(4) 0.8903(4) 0.0430(17) Uani 1 1 d . . . . .
C73 C 0.4312(4) 0.6872(4) 0.6390(4) 0.0414(17) Uani 1 1 d . . . . .
H73 H 0.444504 0.652679 0.600870 0.050 Uiso 1 1 calc R U . . .
C75 C 0.5599(4) 0.7164(4) 0.6888(4) 0.0361(15) Uani 1 1 d . . . . .
C23 C 0.4185(4) 0.5465(4) 0.1973(4) 0.0471(18) Uani 1 1 d . . . . .
F2 F 0.6799(4) 0.4340(4) 0.2421(5) 0.122(3) Uani 1 1 d . . . . .
C22 C 0.3935(4) 0.4826(4) 0.2153(4) 0.0443(17) Uani 1 1 d . . . . .
H22 H 0.417418 0.469830 0.251493 0.053 Uiso 1 1 calc R U . . .
C105 C 0.1530(4) 0.5907(4) 0.2412(4) 0.0432(17) Uani 1 1 d . . . . .
H105 H 0.200054 0.589891 0.225082 0.052 Uiso 1 1 calc R U . . .
C45 C 1.1312(4) 0.8017(4) 0.6783(4) 0.0418(17) Uani 1 1 d . . . . .
H45 H 1.150641 0.766618 0.696453 0.050 Uiso 1 1 calc R U . . .
C39 C 0.9723(4) 0.8918(4) 0.7015(4) 0.0376(16) Uani 1 1 d . . . . .
C74 C 0.4826(4) 0.7258(4) 0.6899(4) 0.0354(15) Uani 1 1 d . . . . .
C104 C 0.1376(4) 0.5734(4) 0.3033(4) 0.0381(16) Uani 1 1 d . . . . .
C87 C 0.6141(4) 0.7630(4) 0.9104(4) 0.0449(18) Uani 1 1 d . . . . .
C121 C -0.0622(4) 0.5735(4) 0.0421(4) 0.0434(17) Uani 1 1 d . . . . .
C82 C 0.6895(4) 0.9413(4) 0.8758(4) 0.0433(17) Uani 1 1 d . . . . .
H82 H 0.676385 0.973330 0.850004 0.052 Uiso 1 1 calc R U . . .
C40 C 0.9242(4) 0.9214(4) 0.6671(4) 0.0423(17) Uani 1 1 d . . . . .
H40 H 0.934411 0.930213 0.623978 0.051 Uiso 1 1 calc R U . . .
C125 C -0.1256(4) 0.5084(4) 0.1103(4) 0.0449(18) Uani 1 1 d . . . . .
H125 H -0.139664 0.504896 0.154196 0.054 Uiso 1 1 calc R U . . .
C2 C 0.6958(4) 0.7767(4) 0.3435(4) 0.0496(19) Uani 1 1 d . . . . .
H2 H 0.746570 0.779883 0.340024 0.060 Uiso 1 1 calc R U . . .
C92 C 0.4946(3) 0.8925(4) 0.8832(4) 0.0348(15) Uani 1 1 d . . . . .
C115 C 0.0025(4) 0.6906(4) 0.1095(4) 0.0403(16) Uani 1 1 d . . . . .
C110 C -0.0868(4) 0.5611(4) 0.3548(4) 0.0453(18) Uani 1 1 d . . . . .
H110 H -0.055970 0.541485 0.381085 0.054 Uiso 1 1 calc R U . . .
C76 C 0.5848(4) 0.6587(4) 0.6452(4) 0.0386(16) Uani 1 1 d . . . . .
H76 H 0.552180 0.621921 0.614311 0.046 Uiso 1 1 calc R U . . .
C64 C 0.9157(4) 0.7163(4) 0.8236(4) 0.0434(17) Uani 1 1 d . . . . .
C78 C 0.7042(4) 0.7107(4) 0.6924(4) 0.0441(17) Uani 1 1 d . . . . .
H78 H 0.754945 0.710858 0.693567 0.053 Uiso 1 1 calc R U . . .
C12 C 0.3136(4) 0.8635(4) 0.3926(4) 0.0427(17) Uani 1 1 d . . . . .
C127 C -0.1913(4) 0.6801(5) 0.1198(4) 0.0499(19) Uani 1 1 d . . . . .
H127 H -0.192151 0.634653 0.087374 0.060 Uiso 1 1 calc R U . . .
C114 C -0.1902(4) 0.5333(5) 0.4269(4) 0.0494(19) Uani 1 1 d . . . . .
C106 C 0.0991(4) 0.6087(4) 0.2039(4) 0.0399(16) Uani 1 1 d . . . . .
H106 H 0.109863 0.621097 0.162287 0.048 Uiso 1 1 calc R U . . .
C83 C 0.7528(4) 0.9584(4) 0.9136(4) 0.0471(19) Uani 1 1 d . . . . .
C52 C 1.1769(4) 0.8129(4) 0.8481(4) 0.0446(18) Uani 1 1 d . . . . .
C96 C 0.4413(4) 1.0024(4) 0.9170(4) 0.0418(17) Uani 1 1 d . . . . .
C111 C -0.1590(4) 0.5627(4) 0.3699(4) 0.0439(17) Uani 1 1 d . . . . .
C56 C 1.1083(4) 0.6931(4) 0.8068(4) 0.0427(17) Uani 1 1 d . . . . .
H56 H 1.064236 0.661411 0.790337 0.051 Uiso 1 1 calc R U . . .
O17 O 0.2309(4) 0.6897(4) 1.1409(4) 0.084(2) Uani 1 1 d . . . . .
C91 C 0.5075(4) 0.6925(4) 0.8541(4) 0.0436(17) Uani 1 1 d . . . . .
H91 H 0.469260 0.685301 0.820282 0.052 Uiso 1 1 calc R U . . .
C43 C 1.1342(4) 0.8727(5) 0.5966(4) 0.0455(18) Uani 1 1 d . . . . .
C36 C 0.8609(4) 0.9377(5) 0.6970(4) 0.0464(19) Uani 1 1 d . . . . .
C107 C 0.0670(4) 0.5698(4) 0.3209(4) 0.0374(15) Uani 1 1 d . . . . .
H107 H 0.054346 0.553542 0.360287 0.045 Uiso 1 1 calc R U . . .
C81 C 0.6428(4) 0.8762(4) 0.8744(3) 0.0356(15) Uani 1 1 d . . . . .
C8 C 0.4325(4) 0.8150(4) 0.3733(4) 0.0400(16) Uani 1 1 d . . . . .
H8 H 0.457658 0.860304 0.399770 0.048 Uiso 1 1 calc R U . . .
C102 C 0.5846(4) 0.9341(5) 0.7214(4) 0.0485(19) Uani 1 1 d . . . . .
H102 H 0.602305 0.893806 0.692890 0.058 Uiso 1 1 calc R U . . .
C4 C 0.7173(5) 0.8889(5) 0.4421(5) 0.052(2) Uani 1 1 d . . . . .
C9 C 0.3576(4) 0.8035(4) 0.3646(4) 0.0425(17) Uani 1 1 d . . . . .
C1 C 0.6497(4) 0.7206(4) 0.2998(5) 0.051(2) Uani 1 1 d . . . . .
H1 H 0.669509 0.684714 0.267590 0.061 Uiso 1 1 calc R U . . .
C120 C -0.0133(4) 0.6409(4) 0.0444(4) 0.0404(16) Uani 1 1 d . . . . .
C118 C 0.0708(4) 0.7202(5) -0.0062(4) 0.051(2) Uani 1 1 d . . . . .
H118 H 0.095376 0.729491 -0.044246 0.061 Uiso 1 1 calc R U . . .
C62 C 0.9020(4) 0.7626(4) 0.9509(4) 0.0462(19) Uani 1 1 d . . . . .
C35 C 0.8062(4) 0.9680(5) 0.6577(4) 0.051(2) Uani 1 1 d . . . . .
C93 C 0.4638(4) 0.8703(4) 0.9382(4) 0.0444(18) Uani 1 1 d . . . . .
H93 H 0.471058 0.825044 0.946682 0.053 Uiso 1 1 calc R U . . .
C117 C 0.0823(4) 0.7672(5) 0.0575(5) 0.054(2) Uani 1 1 d . . . . .
C3 C 0.6681(4) 0.8278(4) 0.3920(4) 0.0449(18) Uani 1 1 d . . . . .
C128 C -0.2490(4) 0.7178(5) 0.1199(5) 0.055(2) Uani 1 1 d . . . . .
C112 C -0.2020(4) 0.5899(4) 0.3280(4) 0.0442(18) Uani 1 1 d . . . . .
H112 H -0.251724 0.590553 0.335612 0.053 Uiso 1 1 calc R U . . .
C113 C -0.1725(4) 0.6157(4) 0.2761(4) 0.0426(17) Uani 1 1 d . . . . .
H113 H -0.202691 0.634370 0.248556 0.051 Uiso 1 1 calc R U . . .
C69 C 0.3957(4) 0.7879(5) 0.7477(5) 0.053(2) Uani 1 1 d . . . . .
H69 H 0.382968 0.823358 0.785333 0.064 Uiso 1 1 calc R U . . .
C71 C 0.3594(4) 0.6991(4) 0.6440(4) 0.0445(18) Uani 1 1 d . . . . .
C59 C 1.0117(4) 0.8767(5) 0.9553(4) 0.0481(19) Uani 1 1 d . . . . .
H59 H 1.049527 0.916393 0.958328 0.058 Uiso 1 1 calc R U . . .
C80 C 0.6876(4) 0.5917(4) 0.6023(4) 0.0438(17) Uani 1 1 d . . . . .
C5 C 0.5934(4) 0.8227(4) 0.3931(4) 0.0425(17) Uani 1 1 d . . . . .
H5 H 0.572477 0.857690 0.425365 0.051 Uiso 1 1 calc R U . . .
C77 C 0.6589(4) 0.6553(4) 0.6471(4) 0.0390(16) Uani 1 1 d . . . . .
C6 C 0.5500(4) 0.7667(4) 0.3474(4) 0.0416(17) Uani 1 1 d . . . . .
C122 C -0.0883(4) 0.5179(5) -0.0148(4) 0.0479(19) Uani 1 1 d . . . . .
H122 H -0.075522 0.522373 -0.058776 0.057 Uiso 1 1 calc R U . . .
C101 C 0.5927(4) 0.9977(5) 0.7015(4) 0.050(2) Uani 1 1 d . . . . .
H101 H 0.619035 1.003432 0.663314 0.060 Uiso 1 1 calc R U . . .
C131 C -0.1332(5) 0.7780(4) 0.2117(5) 0.053(2) Uani 1 1 d . . . . .
C34 C 0.4950(5) 0.5821(5) 0.3785(5) 0.055(2) Uani 1 1 d . . . . .
H34 H 0.458169 0.611895 0.387759 0.066 Uiso 1 1 calc R U . . .
C86 C 0.6632(4) 0.8322(4) 0.9153(4) 0.0421(17) Uani 1 1 d . . . . .
C18 C 0.3803(4) 0.5659(4) 0.1454(4) 0.0485(19) Uani 1 1 d . . . . .
N17 N 0.2446(4) 0.8145(5) 1.1732(5) 0.071(2) Uani 1 1 d . . . . .
C46 C 1.1721(4) 0.9046(4) 0.5438(4) 0.0460(18) Uani 1 1 d . . . . .
C51 C 1.1786(4) 0.8930(5) 0.8581(4) 0.0465(19) Uani 1 1 d . . . . .
C61 C 0.9208(5) 0.8128(5) 1.0119(4) 0.056(2) Uani 1 1 d . . . . .
H61 H 0.897097 0.809355 1.052053 0.067 Uiso 1 1 calc R U . . .
C98 C 0.5192(4) 0.9782(5) 0.8145(4) 0.0455(18) Uani 1 1 d . . . . .
F1 F 0.6676(6) 0.5174(4) 0.0455(5) 0.166(5) Uani 1 1 d . . . . .
C60 C 0.9760(4) 0.8687(5) 1.0117(5) 0.055(2) Uani 1 1 d . . . . .
C47 C 1.1077(5) 0.9785(4) 0.8430(4) 0.0500(19) Uani 1 1 d . . . . .
H47 H 1.062274 0.988918 0.829602 0.060 Uiso 1 1 calc R U . . .
C109 C -0.0604(4) 0.5882(4) 0.3014(4) 0.0400(17) Uani 1 1 d . . . . .
C37 C 0.8484(4) 0.9250(5) 0.7602(4) 0.0501(19) Uani 1 1 d . . . . .
H37 H 0.805110 0.935635 0.781195 0.060 Uiso 1 1 calc R U . . .
C21 C 0.3332(5) 0.4373(5) 0.1797(5) 0.058(2) Uani 1 1 d . . . . .
C53 C 1.2368(4) 0.7789(5) 0.8585(5) 0.056(2) Uani 1 1 d . . . . .
C136 C 0.0407(5) 0.7748(5) 0.2950(4) 0.057(2) Uani 1 1 d . . . . .
H136 H 0.072727 0.740142 0.292075 0.068 Uiso 1 1 calc R U . . .
C65 C 0.8595(4) 0.6574(5) 0.8080(5) 0.055(2) Uani 1 1 d . . . . .
H65 H 0.830168 0.646057 0.842602 0.065 Uiso 1 1 calc R U . . .
C108 C 0.0138(4) 0.5889(4) 0.2834(4) 0.0429(17) Uani 1 1 d . . . . .
C70 C 0.3430(4) 0.7501(5) 0.7000(5) 0.055(2) Uani 1 1 d . . . . .
H70 H 0.294630 0.758974 0.705156 0.065 Uiso 1 1 calc R U . . .
C72 C 0.3021(4) 0.6549(5) 0.5904(5) 0.054(2) Uani 1 1 d . . . . .
C24 C 0.5725(5) 0.5645(4) 0.1985(5) 0.056(2) Uani 1 1 d . . . . .
C132 C -0.0697(5) 0.8040(5) 0.2597(5) 0.053(2) Uani 1 1 d . . . . .
C90 C 0.5100(5) 0.6406(4) 0.8895(4) 0.053(2) Uani 1 1 d . . . . .
H90 H 0.473215 0.599271 0.882041 0.063 Uiso 1 1 calc R U . . .
C68 C 0.9460(4) 0.6901(4) 0.7102(4) 0.0471(18) Uani 1 1 d . . . . .
H68 H 0.976259 0.701457 0.676250 0.057 Uiso 1 1 calc R U . . .
C48 C 1.1656(5) 1.0357(5) 0.8656(5) 0.057(2) Uani 1 1 d . . . . .
H48 H 1.159483 1.085097 0.869927 0.068 Uiso 1 1 calc R U . . .
C67 C 0.8920(4) 0.6310(5) 0.6913(5) 0.058(2) Uani 1 1 d . . . . .
H67 H 0.885344 0.601572 0.645868 0.069 Uiso 1 1 calc R U . . .
C54 C 1.2346(4) 0.7056(6) 0.8425(5) 0.061(2) Uani 1 1 d . . . . .
H54 H 1.275689 0.684181 0.850355 0.073 Uiso 1 1 calc R U . . .
C20 C 0.2946(4) 0.4547(5) 0.1298(5) 0.056(2) Uani 1 1 d . . . . .
H20 H 0.252624 0.423480 0.106873 0.068 Uiso 1 1 calc R U . . .
C119 C 0.0214(4) 0.6591(5) -0.0109(4) 0.0482(19) Uani 1 1 d . . . . .
C124 C -0.1507(4) 0.4506(5) 0.0548(4) 0.0487(19) Uani 1 1 d . . . . .
H124 H -0.180137 0.408022 0.060607 0.058 Uiso 1 1 calc R U . . .
C66 C 0.8473(5) 0.6158(5) 0.7418(5) 0.062(2) Uani 1 1 d . . . . .
H66 H 0.808135 0.576612 0.730340 0.075 Uiso 1 1 calc R U . . .
C135 C 0.0587(6) 0.8434(5) 0.3391(5) 0.066(3) Uani 1 1 d . . . . .
H135 H 0.103499 0.856134 0.365336 0.079 Uiso 1 1 calc R U . . .
C49 C 1.2310(5) 1.0180(5) 0.8813(5) 0.064(3) Uani 1 1 d . . . . .
H49 H 1.271774 1.055398 0.893909 0.077 Uiso 1 1 calc R U . . .
C84 C 0.7752(4) 0.9170(5) 0.9530(4) 0.056(2) Uani 1 1 d . . . . .
H84 H 0.820724 0.929888 0.977891 0.067 Uiso 1 1 calc R U . . .
N5 N 0.4750(5) 0.6674(4) 0.1692(4) 0.063(2) Uani 1 1 d . . . . .
C10 C 0.3231(5) 0.7357(5) 0.3281(5) 0.060(2) Uani 1 1 d . . . . .
H10 H 0.271841 0.725862 0.322776 0.072 Uiso 1 1 calc R U . . .
C85 C 0.7289(4) 0.8559(5) 0.9550(4) 0.054(2) Uani 1 1 d . . . . .
C88 C 0.6206(5) 0.7116(5) 0.9476(5) 0.061(2) Uani 1 1 d . . . . .
H88 H 0.660520 0.718957 0.979581 0.073 Uiso 1 1 calc R U . . .
C38 C 0.8987(4) 0.8968(5) 0.7929(4) 0.050(2) Uani 1 1 d . . . . .
H38 H 0.889538 0.888393 0.836374 0.060 Uiso 1 1 calc R U . . .
C133 C -0.0528(6) 0.8730(5) 0.3059(5) 0.068(3) Uani 1 1 d . . . . .
H133 H -0.086485 0.906328 0.310077 0.081 Uiso 1 1 calc R U . . .
C129 C -0.2522(5) 0.7831(5) 0.1634(5) 0.059(2) Uani 1 1 d . . . . .
H129 H -0.292619 0.807717 0.162328 0.071 Uiso 1 1 calc R U . . .
C99 C 0.5238(5) 1.0443(5) 0.7971(5) 0.055(2) Uani 1 1 d . . . . .
H99 H 0.502250 1.083017 0.823649 0.066 Uiso 1 1 calc R U . . .
C130 C -0.1934(5) 0.8124(5) 0.2096(5) 0.061(2) Uani 1 1 d . . . . .
C14 C 0.4912(7) 0.7551(5) 0.1005(6) 0.077(3) Uani 1 1 d . . . . .
H14 H 0.517848 0.797575 0.091580 0.092 Uiso 1 1 calc R U . . .
C55 C 1.1715(5) 0.6643(5) 0.8148(5) 0.056(2) Uani 1 1 d . . . . .
C31 C 0.6000(5) 0.4944(5) 0.3531(7) 0.075(3) Uani 1 1 d . . . . .
H31 H 0.635950 0.463662 0.343385 0.090 Uiso 1 1 calc R U . . .
C89 C 0.5695(5) 0.6502(5) 0.9380(5) 0.060(2) Uani 1 1 d . . . . .
H89 H 0.573567 0.614890 0.963027 0.072 Uiso 1 1 calc R U . . .
C123 C -0.1321(4) 0.4566(5) -0.0084(5) 0.053(2) Uani 1 1 d . . . . .
H123 H -0.149469 0.418546 -0.047537 0.064 Uiso 1 1 calc R U . . .
C30 C 0.5759(4) 0.5280(4) 0.3050(5) 0.054(2) Uani 1 1 d . . . . .
C29 C 0.6025(4) 0.5220(4) 0.2363(6) 0.063(3) Uani 1 1 d . . . . .
C50 C 1.2387(4) 0.9485(5) 0.8792(5) 0.057(2) Uani 1 1 d . . . . .
H50 H 1.283937 0.937063 0.891623 0.069 Uiso 1 1 calc R U . . .
C28 C 0.6524(6) 0.4777(6) 0.2067(8) 0.088(4) Uani 1 1 d . . . . .
C19 C 0.3188(5) 0.5182(6) 0.1144(5) 0.059(2) Uani 1 1 d . . . . .
C13 C 0.5134(7) 0.7296(5) 0.1561(5) 0.076(3) Uani 1 1 d . . . . .
H13 H 0.554677 0.755132 0.184580 0.091 Uiso 1 1 calc R U . . .
C33 C 0.5166(6) 0.5493(5) 0.4272(6) 0.069(3) Uani 1 1 d . . . . .
H33 H 0.493898 0.556118 0.469126 0.083 Uiso 1 1 calc R U . . .
C11 C 0.3627(4) 0.6834(5) 0.3001(5) 0.060(2) Uani 1 1 d . . . . .
H11 H 0.338119 0.636700 0.276304 0.072 Uiso 1 1 calc R U . . .
C16 C 0.3918(6) 0.6574(5) 0.0714(5) 0.072(3) Uani 1 1 d . . . . .
H16 H 0.350157 0.632440 0.043097 0.086 Uiso 1 1 calc R U . . .
C15 C 0.4313(6) 0.7188(6) 0.0590(6) 0.076(3) Uani 1 1 d . . . . .
H15 H 0.417115 0.736224 0.021494 0.091 Uiso 1 1 calc R U . . .
C32 C 0.5696(6) 0.5077(6) 0.4163(7) 0.086(4) Uani 1 1 d . . . . .
H32 H 0.585993 0.487564 0.451196 0.103 Uiso 1 1 calc R U . . .
C17 C 0.4143(5) 0.6327(5) 0.1263(5) 0.057(2) Uani 1 1 d . . . . .
C138 C 0.2210(6) 0.7488(6) 1.1813(6) 0.074(3) Uani 1 1 d . . . . .
H138 H 0.194741 0.745812 1.220202 0.088 Uiso 1 1 calc R U . . .
C139 C 0.2237(7) 0.8799(6) 1.2217(6) 0.085(3) Uani 1 1 d . . . . .
H13A H 0.192360 0.863985 1.254863 0.127 Uiso 1 1 calc R U . . .
H13B H 0.197692 0.906930 1.196277 0.127 Uiso 1 1 calc R U . . .
H13C H 0.267159 0.911557 1.245538 0.127 Uiso 1 1 calc R U . . .
C134 C 0.0111(6) 0.8935(6) 0.3450(5) 0.072(3) Uani 1 1 d . . . . .
H134 H 0.022430 0.940696 0.375291 0.087 Uiso 1 1 calc R U . . .
C100 C 0.5606(5) 1.0531(5) 0.7400(5) 0.060(2) Uani 1 1 d . . . . .
H100 H 0.563516 1.098107 0.727566 0.073 Uiso 1 1 calc R U . . .
C25 C 0.5955(7) 0.5621(5) 0.1330(6) 0.085(4) Uani 1 1 d . . . . .
H25 H 0.576014 0.589432 0.105646 0.102 Uiso 1 1 calc R U . . .
C137 C 0.2883(5) 0.8248(7) 1.1185(6) 0.082(3) Uani 1 1 d . . . . .
H13D H 0.339398 0.829306 1.132903 0.124 Uiso 1 1 calc R U . . .
H13E H 0.279691 0.869393 1.105983 0.124 Uiso 1 1 calc R U . . .
H13F H 0.275723 0.782830 1.079023 0.124 Uiso 1 1 calc R U . . .
C27 C 0.6753(7) 0.4755(8) 0.1436(11) 0.125(7) Uani 1 1 d . . . . .
H27 H 0.709204 0.445062 0.124375 0.150 Uiso 1 1 calc R U . . .
C26 C 0.6472(9) 0.5189(7) 0.1090(9) 0.114(6) Uani 1 1 d . . . . .

loop_
_atom_site_aniso_label
_atom_site_aniso_U_11
_atom_site_aniso_U_22
_atom_site_aniso_U_33
_atom_site_aniso_U_23
_atom_site_aniso_U_13
_atom_site_aniso_U_12
Ir1 0.02860(14) 0.03482(14) 0.03886(16) 0.01242(11) 0.00397(11) 0.00396(11)
Ir2 0.02717(13) 0.03959(15) 0.04438(16) 0.02090(12) 0.00498(11) 0.00529(12)
Ir3 0.03298(15) 0.04428(16) 0.04189(17) 0.02007(13) -0.00008(12) 0.00450(12)
Ir4 0.03940(16) 0.03211(15) 0.05752(19) 0.01125(13) 0.01122(13) 0.00639(13)
Cd1 0.0246(2) 0.0393(3) 0.0441(3) 0.0186(2) 0.0047(2) 0.0071(2)
Cd2 0.0318(3) 0.0407(3) 0.0419(3) 0.0112(2) -0.0009(2) 0.0092(2)
F10 0.059(3) 0.051(3) 0.069(3) 0.028(2) 0.014(2) 0.023(2)
F6 0.058(3) 0.070(3) 0.047(3) 0.023(2) 0.011(2) 0.012(2)
F12 0.055(3) 0.061(3) 0.074(3) 0.020(3) 0.000(2) -0.021(2)
F9 0.061(3) 0.070(3) 0.058(3) 0.024(2) 0.029(2) 0.007(3)
F13 0.048(3) 0.079(3) 0.070(3) 0.038(3) 0.013(2) -0.004(3)
F7 0.047(3) 0.093(4) 0.085(4) 0.042(3) -0.011(3) 0.019(3)
O14 0.038(3) 0.059(3) 0.063(4) 0.036(3) 0.001(3) 0.009(3)
O3 0.040(3) 0.038(3) 0.060(3) 0.019(2) 0.015(2) 0.013(2)
F14 0.071(3) 0.088(4) 0.049(3) 0.011(3) 0.010(2) 0.015(3)
F11 0.055(3) 0.097(4) 0.088(4) 0.059(3) -0.018(3) 0.001(3)
O6 0.032(2) 0.048(3) 0.046(3) 0.016(2) -0.001(2) 0.005(2)
O11 0.037(3) 0.044(3) 0.058(3) 0.007(2) 0.007(2) 0.004(2)
O15 0.038(3) 0.060(3) 0.059(3) 0.033(3) 0.012(2) 0.008(3)
F5 0.063(3) 0.073(3) 0.072(3) 0.038(3) -0.004(3) -0.014(3)
F16 0.062(3) 0.048(3) 0.100(4) 0.033(3) 0.018(3) 0.020(3)
O12 0.038(3) 0.050(3) 0.052(3) 0.005(2) 0.000(2) 0.010(2)
O1 0.042(3) 0.049(3) 0.061(4) 0.003(3) -0.006(3) 0.003(3)
F3 0.059(3) 0.056(3) 0.089(4) 0.029(3) -0.005(3) -0.016(3)
O4 0.040(3) 0.051(3) 0.064(4) 0.015(3) 0.005(3) 0.012(3)
O7 0.039(3) 0.102(5) 0.061(4) 0.046(4) 0.014(3) 0.024(3)
N7 0.040(3) 0.032(3) 0.058(4) 0.012(3) 0.020(3) 0.010(3)
O5 0.032(3) 0.083(4) 0.066(4) 0.041(3) 0.006(3) 0.008(3)
N3 0.033(3) 0.048(3) 0.047(4) 0.025(3) 0.003(3) 0.010(3)
F4 0.073(3) 0.091(4) 0.062(3) 0.028(3) -0.004(3) 0.014(3)
N1 0.035(3) 0.050(4) 0.042(3) 0.016(3) 0.000(3) 0.008(3)
F15 0.032(2) 0.089(4) 0.121(5) 0.023(4) -0.013(3) 0.004(3)
N16 0.033(3) 0.044(3) 0.048(4) 0.012(3) 0.007(3) 0.009(3)
N10 0.031(3) 0.047(3) 0.047(3) 0.027(3) 0.003(3) 0.008(3)
N11 0.032(3) 0.040(3) 0.057(4) 0.020(3) 0.003(3) -0.009(3)
O9 0.044(3) 0.056(3) 0.067(4) 0.002(3) -0.014(3) 0.002(3)
N6 0.038(3) 0.034(3) 0.059(4) 0.014(3) 0.005(3) 0.005(3)
F8 0.089(4) 0.057(3) 0.095(4) 0.024(3) 0.016(3) 0.030(3)
N14 0.029(3) 0.037(3) 0.045(3) 0.012(3) 0.007(2) 0.005(3)
O8 0.033(3) 0.078(4) 0.071(4) 0.029(3) 0.006(3) 0.012(3)
N4 0.047(4) 0.051(4) 0.046(4) 0.023(3) 0.002(3) 0.000(3)
N8 0.028(3) 0.039(3) 0.073(5) 0.018(3) 0.002(3) 0.003(3)
N12 0.031(3) 0.037(3) 0.064(4) 0.016(3) -0.003(3) -0.009(3)
O16 0.047(3) 0.083(4) 0.065(4) 0.044(3) 0.009(3) 0.011(3)
N9 0.050(4) 0.051(4) 0.042(4) 0.019(3) 0.000(3) 0.012(3)
O13 0.049(4) 0.115(6) 0.098(5) 0.058(5) 0.022(4) 0.041(4)
O2 0.043(3) 0.086(5) 0.082(5) 0.008(4) 0.003(3) -0.009(3)
N13 0.054(4) 0.051(4) 0.043(4) 0.025(3) 0.003(3) 0.008(3)
N15 0.038(3) 0.044(3) 0.049(4) 0.024(3) 0.003(3) 0.008(3)
C41 0.030(3) 0.040(4) 0.051(4) 0.026(3) 0.007(3) 0.005(3)
O10 0.044(3) 0.078(5) 0.088(5) 0.011(4) -0.006(3) 0.008(3)
C7 0.038(4) 0.029(3) 0.049(4) 0.015(3) 0.009(3) 0.007(3)
C95 0.030(3) 0.045(4) 0.045(4) 0.008(3) 0.007(3) 0.008(3)
C126 0.050(4) 0.040(4) 0.039(4) 0.024(3) 0.006(3) 0.009(3)
N2 0.033(3) 0.046(4) 0.058(4) 0.024(3) -0.005(3) -0.002(3)
C116 0.041(4) 0.052(4) 0.054(5) 0.028(4) -0.002(3) 0.001(4)
C79 0.032(4) 0.043(4) 0.051(4) 0.008(3) 0.000(3) 0.002(3)
C58 0.029(3) 0.046(4) 0.050(4) 0.025(3) 0.009(3) 0.016(3)
C97 0.025(3) 0.047(4) 0.036(4) 0.015(3) -0.002(3) 0.001(3)
C42 0.031(3) 0.044(4) 0.053(4) 0.023(3) 0.011(3) 0.012(3)
C57 0.037(4) 0.049(4) 0.041(4) 0.022(3) 0.005(3) 0.010(3)
C44 0.037(4) 0.063(5) 0.056(5) 0.027(4) 0.011(3) 0.014(4)
C94 0.039(4) 0.048(4) 0.048(4) 0.015(3) 0.016(3) -0.006(4)
C103 0.030(4) 0.039(4) 0.049(4) 0.019(3) 0.001(3) 0.000(3)
C63 0.042(4) 0.051(4) 0.045(4) 0.020(3) 0.009(3) 0.021(4)
C73 0.036(4) 0.036(4) 0.056(5) 0.015(3) -0.003(3) 0.010(3)
C75 0.032(3) 0.039(4) 0.042(4) 0.016(3) 0.002(3) 0.008(3)
C23 0.042(4) 0.044(4) 0.052(5) 0.006(3) 0.005(3) 0.006(4)
F2 0.067(4) 0.075(4) 0.211(9) -0.007(5) -0.009(5) 0.046(4)
C22 0.041(4) 0.039(4) 0.053(5) 0.014(3) 0.001(3) 0.000(3)
C105 0.028(3) 0.048(4) 0.055(5) 0.017(4) 0.005(3) 0.002(3)
C45 0.034(4) 0.051(4) 0.048(4) 0.022(3) 0.004(3) 0.016(3)
C39 0.028(3) 0.045(4) 0.044(4) 0.020(3) 0.001(3) 0.004(3)
C74 0.030(3) 0.032(3) 0.047(4) 0.015(3) 0.003(3) 0.005(3)
C104 0.037(4) 0.036(4) 0.045(4) 0.017(3) 0.000(3) 0.007(3)
C87 0.045(4) 0.050(4) 0.043(4) 0.016(3) 0.007(3) 0.008(4)
C121 0.033(4) 0.053(4) 0.050(4) 0.020(4) 0.001(3) 0.013(3)
C82 0.041(4) 0.039(4) 0.051(4) 0.018(3) 0.009(3) -0.003(3)
C40 0.037(4) 0.047(4) 0.052(4) 0.025(3) 0.014(3) 0.011(3)
C125 0.037(4) 0.047(4) 0.053(5) 0.016(4) 0.010(3) 0.006(3)
C2 0.036(4) 0.048(4) 0.067(5) 0.022(4) 0.015(4) 0.004(4)
C92 0.023(3) 0.032(3) 0.047(4) 0.005(3) 0.009(3) 0.002(3)
C115 0.032(3) 0.047(4) 0.049(4) 0.025(3) 0.001(3) 0.007(3)
C110 0.034(4) 0.059(5) 0.050(4) 0.028(4) -0.001(3) 0.009(4)
C76 0.034(4) 0.038(4) 0.042(4) 0.009(3) 0.000(3) 0.002(3)
C64 0.029(3) 0.043(4) 0.062(5) 0.024(4) 0.003(3) 0.002(3)
C78 0.034(4) 0.049(4) 0.049(4) 0.011(3) 0.001(3) 0.008(3)
C12 0.043(4) 0.047(4) 0.049(4) 0.025(4) 0.016(3) 0.015(4)
C127 0.055(5) 0.054(5) 0.045(4) 0.018(4) 0.007(4) 0.009(4)
C114 0.038(4) 0.050(5) 0.061(5) 0.017(4) -0.001(4) 0.006(4)
C106 0.033(4) 0.047(4) 0.042(4) 0.012(3) 0.005(3) 0.007(3)
C83 0.041(4) 0.045(4) 0.051(5) 0.009(3) 0.012(3) -0.004(4)
C52 0.035(4) 0.053(4) 0.049(4) 0.024(4) 0.009(3) -0.002(3)
C96 0.034(4) 0.041(4) 0.049(4) 0.013(3) -0.001(3) 0.001(3)
C111 0.034(4) 0.054(4) 0.049(4) 0.021(4) 0.006(3) 0.009(3)
C56 0.034(4) 0.042(4) 0.060(5) 0.024(4) 0.008(3) 0.011(3)
O17 0.080(5) 0.070(5) 0.107(6) 0.025(4) 0.030(4) 0.019(4)
C91 0.045(4) 0.034(4) 0.052(4) 0.014(3) 0.002(3) 0.000(3)
C43 0.037(4) 0.059(5) 0.048(4) 0.027(4) 0.011(3) 0.009(4)
C36 0.037(4) 0.061(5) 0.053(5) 0.033(4) 0.002(3) 0.016(4)
C107 0.029(3) 0.041(4) 0.042(4) 0.012(3) 0.007(3) 0.004(3)
C81 0.034(3) 0.038(4) 0.034(4) 0.004(3) 0.002(3) 0.012(3)
C8 0.042(4) 0.035(4) 0.046(4) 0.018(3) 0.005(3) 0.006(3)
C102 0.048(4) 0.056(5) 0.048(5) 0.023(4) 0.013(4) 0.010(4)
C4 0.046(5) 0.053(5) 0.057(5) 0.020(4) 0.000(4) -0.001(4)
C9 0.042(4) 0.040(4) 0.049(4) 0.016(3) 0.008(3) 0.011(3)
C1 0.041(4) 0.044(4) 0.067(5) 0.013(4) 0.018(4) 0.007(4)
C120 0.031(3) 0.050(4) 0.046(4) 0.020(3) 0.001(3) 0.013(3)
C118 0.043(4) 0.071(6) 0.052(5) 0.038(4) 0.009(4) 0.014(4)
C62 0.027(3) 0.055(5) 0.065(5) 0.030(4) 0.010(3) 0.006(3)
C35 0.044(4) 0.057(5) 0.060(5) 0.022(4) -0.003(4) 0.026(4)
C93 0.041(4) 0.044(4) 0.054(5) 0.023(4) 0.013(3) 0.004(3)
C117 0.042(4) 0.062(5) 0.069(6) 0.039(5) 0.008(4) 0.008(4)
C3 0.045(4) 0.041(4) 0.054(5) 0.022(3) 0.003(3) 0.006(4)
C128 0.038(4) 0.073(6) 0.068(6) 0.041(5) 0.000(4) 0.010(4)
C112 0.032(4) 0.056(5) 0.051(4) 0.023(4) 0.005(3) 0.014(4)
C113 0.028(3) 0.058(5) 0.049(4) 0.025(4) 0.004(3) 0.009(3)
C69 0.038(4) 0.054(5) 0.065(5) 0.012(4) 0.005(4) 0.007(4)
C71 0.030(4) 0.043(4) 0.061(5) 0.016(4) -0.010(3) 0.006(3)
C59 0.047(4) 0.057(5) 0.047(4) 0.024(4) 0.010(4) 0.009(4)
C80 0.051(5) 0.041(4) 0.041(4) 0.013(3) 0.003(3) 0.009(4)
C5 0.039(4) 0.037(4) 0.055(5) 0.017(3) 0.007(3) 0.006(3)
C77 0.035(4) 0.044(4) 0.043(4) 0.016(3) 0.006(3) 0.011(3)
C6 0.037(4) 0.037(4) 0.055(5) 0.022(3) 0.009(3) 0.002(3)
C122 0.039(4) 0.062(5) 0.046(4) 0.015(4) 0.007(3) 0.016(4)
C101 0.044(4) 0.061(5) 0.054(5) 0.031(4) 0.001(4) 0.007(4)
C131 0.051(5) 0.045(4) 0.068(5) 0.026(4) 0.015(4) 0.003(4)
C34 0.046(4) 0.057(5) 0.064(6) 0.021(4) 0.001(4) 0.003(4)
C86 0.027(3) 0.049(4) 0.055(5) 0.023(4) 0.000(3) 0.005(3)
C18 0.050(5) 0.043(4) 0.058(5) 0.023(4) 0.013(4) 0.008(4)
N17 0.062(5) 0.072(5) 0.087(6) 0.036(5) 0.016(4) 0.004(4)
C46 0.035(4) 0.050(4) 0.055(5) 0.017(4) 0.013(3) 0.005(4)
C51 0.028(4) 0.059(5) 0.052(5) 0.021(4) 0.002(3) -0.007(3)
C61 0.057(5) 0.078(6) 0.039(4) 0.023(4) 0.014(4) 0.014(5)
C98 0.035(4) 0.056(5) 0.050(4) 0.023(4) 0.000(3) 0.006(4)
F1 0.207(10) 0.092(5) 0.189(9) 0.005(6) 0.161(9) 0.017(6)
C60 0.042(4) 0.069(6) 0.058(5) 0.020(4) 0.001(4) 0.011(4)
C47 0.054(5) 0.037(4) 0.064(5) 0.021(4) 0.013(4) 0.005(4)
C109 0.036(4) 0.054(4) 0.036(4) 0.023(3) 0.005(3) 0.002(3)
C37 0.041(4) 0.063(5) 0.057(5) 0.025(4) 0.014(4) 0.024(4)
C21 0.054(5) 0.054(5) 0.069(6) 0.022(4) 0.016(4) 0.009(4)
C53 0.032(4) 0.069(6) 0.074(6) 0.032(5) -0.001(4) 0.005(4)
C136 0.053(5) 0.058(5) 0.057(5) 0.021(4) -0.007(4) -0.009(4)
C65 0.042(4) 0.052(5) 0.075(6) 0.030(4) 0.009(4) -0.001(4)
C108 0.035(4) 0.047(4) 0.054(5) 0.023(4) 0.009(3) 0.011(3)
C70 0.035(4) 0.054(5) 0.069(6) 0.005(4) -0.005(4) 0.006(4)
C72 0.042(5) 0.048(5) 0.070(6) 0.012(4) -0.016(4) 0.012(4)
C24 0.047(4) 0.030(4) 0.088(7) 0.002(4) 0.038(4) 0.011(4)
C132 0.055(5) 0.053(5) 0.058(5) 0.025(4) 0.008(4) 0.011(4)
C90 0.059(5) 0.037(4) 0.061(5) 0.012(4) 0.013(4) 0.006(4)
C68 0.033(4) 0.049(4) 0.061(5) 0.018(4) 0.001(3) 0.004(3)
C48 0.057(5) 0.044(4) 0.069(6) 0.015(4) 0.011(4) 0.004(4)
C67 0.038(4) 0.060(5) 0.068(6) 0.008(4) 0.001(4) 0.005(4)
C54 0.032(4) 0.080(6) 0.088(7) 0.044(5) 0.006(4) 0.028(4)
C20 0.040(4) 0.056(5) 0.068(6) 0.013(4) 0.000(4) -0.003(4)
C119 0.047(4) 0.057(5) 0.048(5) 0.023(4) 0.001(4) 0.016(4)
C124 0.039(4) 0.050(4) 0.059(5) 0.019(4) 0.005(4) 0.007(4)
C66 0.040(4) 0.049(5) 0.090(7) 0.008(5) -0.004(4) -0.003(4)
C135 0.065(6) 0.058(5) 0.063(6) 0.009(4) -0.009(5) -0.015(5)
C49 0.055(5) 0.059(6) 0.066(6) 0.006(4) 0.006(4) -0.015(5)
C84 0.039(4) 0.077(6) 0.049(5) 0.022(4) -0.008(4) -0.010(4)
N5 0.075(5) 0.036(4) 0.083(6) 0.021(4) 0.009(4) 0.019(4)
C10 0.037(4) 0.050(5) 0.093(7) 0.013(5) 0.002(4) 0.014(4)
C85 0.044(4) 0.068(5) 0.052(5) 0.023(4) -0.012(4) 0.003(4)
C88 0.058(5) 0.069(6) 0.062(6) 0.032(5) 0.001(4) 0.002(5)
C38 0.036(4) 0.071(5) 0.058(5) 0.035(4) 0.015(4) 0.021(4)
C133 0.074(6) 0.047(5) 0.081(7) 0.013(5) 0.010(5) 0.010(5)
C129 0.042(4) 0.066(6) 0.086(7) 0.045(5) 0.008(4) 0.019(4)
C99 0.057(5) 0.046(4) 0.071(6) 0.029(4) 0.021(4) 0.014(4)
C130 0.062(6) 0.051(5) 0.081(7) 0.031(5) 0.016(5) 0.018(5)
C14 0.099(8) 0.052(5) 0.093(8) 0.034(5) 0.040(7) 0.018(6)
C55 0.058(5) 0.044(4) 0.078(6) 0.032(4) 0.014(4) 0.015(4)
C31 0.038(5) 0.047(5) 0.137(11) 0.020(6) -0.028(6) 0.006(4)
C89 0.079(6) 0.045(5) 0.063(6) 0.026(4) 0.000(5) 0.007(5)
C123 0.045(4) 0.048(5) 0.064(5) 0.004(4) -0.002(4) 0.013(4)
C30 0.035(4) 0.038(4) 0.081(6) 0.002(4) -0.003(4) 0.003(4)
C29 0.028(4) 0.036(4) 0.112(8) -0.004(5) -0.003(4) 0.006(4)
C50 0.037(4) 0.065(6) 0.066(6) 0.015(4) 0.005(4) -0.002(4)
C28 0.048(6) 0.055(6) 0.146(12) -0.003(7) 0.014(7) 0.011(5)
C19 0.049(5) 0.077(6) 0.057(5) 0.022(5) 0.003(4) 0.022(5)
C13 0.117(9) 0.041(5) 0.072(6) 0.025(4) 0.031(6) -0.001(5)
C33 0.064(6) 0.061(6) 0.082(7) 0.028(5) -0.017(5) -0.006(5)
C11 0.032(4) 0.042(4) 0.096(7) -0.001(4) 0.005(4) 0.007(4)
C16 0.090(7) 0.054(5) 0.074(7) 0.022(5) -0.007(6) 0.013(5)
C15 0.092(8) 0.070(7) 0.072(7) 0.030(5) 0.009(6) 0.011(6)
C32 0.071(7) 0.059(6) 0.121(10) 0.035(7) -0.055(7) -0.019(6)
C17 0.061(5) 0.055(5) 0.060(5) 0.020(4) 0.014(4) 0.012(4)
C138 0.063(6) 0.071(7) 0.091(8) 0.036(6) 0.007(5) -0.002(5)
C139 0.088(8) 0.069(7) 0.088(8) 0.013(6) -0.001(6) -0.006(6)
C134 0.075(7) 0.062(6) 0.070(7) 0.007(5) 0.014(5) -0.006(6)
C100 0.055(5) 0.060(5) 0.078(6) 0.040(5) 0.017(5) 0.009(5)
C25 0.106(9) 0.042(5) 0.101(9) 0.006(5) 0.055(7) 0.004(6)
C137 0.054(6) 0.109(9) 0.091(8) 0.038(7) 0.019(5) 0.007(6)
C27 0.069(8) 0.071(9) 0.21(2) -0.013(11) 0.060(10) -0.006(7)
C26 0.116(11) 0.065(7) 0.143(13) -0.001(8) 0.088(10) -0.006(8)

loop_
_atom_type_symbol
_atom_type_description
_atom_type_scat_dispersion_real
_atom_type_scat_dispersion_imag
_atom_type_scat_source
C C 0.0033 0.0016 'International Tables Vol C Tables 4.2.6.8 and 6.1.1.4'
H H 0.0000 0.0000 'International Tables Vol C Tables 4.2.6.8 and 6.1.1.4'
Cd Cd -0.8075 1.2024 'International Tables Vol C Tables 4.2.6.8 and 6.1.1.4'
F F 0.0171 0.0103 'International Tables Vol C Tables 4.2.6.8 and 6.1.1.4'
Ir Ir -1.4442 7.9887 'International Tables Vol C Tables 4.2.6.8 and 6.1.1.4'
N N 0.0061 0.0033 'International Tables Vol C Tables 4.2.6.8 and 6.1.1.4'
O O 0.0106 0.0060 'International Tables Vol C Tables 4.2.6.8 and 6.1.1.4'

loop_
_geom_angle_atom_site_label_1
_geom_angle_atom_site_label_2
_geom_angle_atom_site_label_3
_geom_angle
_geom_angle_site_symmetry_1
_geom_angle_site_symmetry_3
_geom_angle_publ_flag
N14 Ir1 N16 77.1(2) . . ?
N13 Ir1 N16 96.1(3) . . ?
N13 Ir1 N14 86.0(2) . . ?
N15 Ir1 N16 90.6(2) . . ?
N15 Ir1 N14 99.2(2) . . ?
N15 Ir1 N13 172.4(3) . . ?
C92 Ir1 N16 97.1(3) . . ?
C92 Ir1 N14 174.2(2) . . ?
C92 Ir1 N13 94.9(3) . . ?
C92 Ir1 N15 80.5(3) . . ?
C81 Ir1 N16 172.0(3) . . ?
C81 Ir1 N14 95.4(3) . . ?
C81 Ir1 N13 80.3(3) . . ?
C81 Ir1 N15 93.6(3) . . ?
C81 Ir1 C92 90.4(3) . . ?
N10 Ir2 N9 77.1(2) . . ?
N11 Ir2 N10 85.2(2) . . ?
N11 Ir2 N9 97.7(3) . . ?
N12 Ir2 N10 99.3(3) . . ?
N12 Ir2 N11 173.4(3) . . ?
N12 Ir2 N9 88.0(3) . . ?
C58 Ir2 N10 174.6(2) . . ?
C58 Ir2 N11 95.0(3) . . ?
C58 Ir2 N12 80.9(3) . . ?
C58 Ir2 N9 97.5(3) . . ?
C57 Ir2 N10 93.5(3) . . ?
C57 Ir2 N11 81.1(3) . . ?
C57 Ir2 N12 93.8(3) . . ?
C57 Ir2 N9 170.6(3) . . ?
C57 Ir2 C58 91.9(3) . . ?
N3 Ir3 N1 97.5(2) . . ?
N3 Ir3 N4 171.7(2) . . ?
N3 Ir3 N2 94.1(2) . . ?
N4 Ir3 N1 88.2(2) . . ?
N4 Ir3 N2 93.1(3) . . ?
C126 Ir3 N3 92.7(3) . . ?
C126 Ir3 N1 93.5(3) . . ?
C126 Ir3 N4 80.9(3) . . ?
C126 Ir3 N2 168.5(3) . . ?
C126 Ir3 C115 90.1(3) . . ?
N2 Ir3 N1 76.4(2) . . ?
C115 Ir3 N3 79.8(3) . . ?
C115 Ir3 N1 175.6(3) . . ?
C115 Ir3 N4 94.9(3) . . ?
C115 Ir3 N2 100.2(3) . . ?
N6 Ir4 N7 77.2(2) . . ?
N8 Ir4 N7 86.7(2) . . ?
N8 Ir4 N6 97.0(3) . . ?
C23 Ir4 N7 172.8(3) . . ?
C23 Ir4 N6 95.7(3) . . ?
C23 Ir4 N8 95.6(3) . . ?
C24 Ir4 N7 97.1(3) . . ?
C24 Ir4 N6 173.9(3) . . ?
C24 Ir4 N8 80.2(4) . . ?
C24 Ir4 C23 90.0(3) . . ?
C24 Ir4 N5 97.6(4) . . ?
N5 Ir4 N7 97.9(3) . . ?
N5 Ir4 N6 85.6(3) . . ?
N5 Ir4 N8 175.1(3) . . ?
N5 Ir4 C23 80.0(3) . . ?
O14 Cd1 O3 125.5(2) . 2_676 ?
O14 Cd1 O15 86.25(19) . 2_776 ?
O14 Cd1 O1 109.5(2) . . ?
O14 Cd1 O4 98.7(2) . 2_676 ?
O14 Cd1 O16 140.9(2) . 2_776 ?
O14 Cd1 C12 115.4(2) . 2_676 ?
O14 Cd1 C46 113.8(2) . 2_776 ?
O3 Cd1 O15 134.53(18) 2_676 2_776 ?
O3 Cd1 O4 55.36(18) 2_676 2_676 ?
O3 Cd1 O16 86.22(19) 2_676 2_776 ?
O3 Cd1 C12 27.8(2) 2_676 2_676 ?
O3 Cd1 C46 111.1(2) 2_676 2_776 ?
O15 Cd1 O4 92.0(2) 2_776 2_676 ?
O15 Cd1 O16 54.88(19) 2_776 2_776 ?
O15 Cd1 C12 113.7(2) 2_776 2_676 ?
O15 Cd1 C46 27.6(2) 2_776 2_776 ?
O1 Cd1 O3 84.4(2) . 2_676 ?
O1 Cd1 O15 117.7(2) . 2_776 ?
O1 Cd1 O4 139.5(2) . 2_676 ?
O1 Cd1 O16 94.4(2) . 2_776 ?
O1 Cd1 C12 111.9(2) . 2_676 ?
O1 Cd1 C46 107.2(2) . 2_776 ?
O4 Cd1 C12 27.6(2) 2_676 2_676 ?
O4 Cd1 C46 86.1(2) 2_676 2_776 ?
O16 Cd1 O4 80.2(2) 2_776 2_676 ?
O16 Cd1 C12 81.1(2) 2_776 2_676 ?
O16 Cd1 C46 27.3(2) 2_776 2_776 ?
C12 Cd1 C46 98.3(2) 2_676 2_776 ?
O6 Cd2 O11 121.29(19) . 2_666 ?
O6 Cd2 O12 92.06(19) . 2_666 ?
O6 Cd2 O7 86.01(18) . 2_566 ?
O6 Cd2 O9 112.7(2) . . ?
O6 Cd2 O8 140.61(18) . 2_566 ?
O6 Cd2 C114 113.6(2) . 2_566 ?
O6 Cd2 C80 108.2(2) . 2_666 ?
O11 Cd2 O7 136.3(2) 2_666 2_566 ?
O11 Cd2 C114 114.6(2) 2_666 2_566 ?
O11 Cd2 C80 27.6(2) 2_666 2_666 ?
O12 Cd2 O11 55.33(17) 2_666 2_666 ?
O12 Cd2 O7 93.9(2) 2_666 2_566 ?
O12 Cd2 C114 91.8(2) 2_666 2_566 ?
O12 Cd2 C80 27.8(2) 2_666 2_666 ?
O7 Cd2 C114 27.6(2) 2_566 2_566 ?
O7 Cd2 C80 116.7(2) 2_566 2_666 ?
O9 Cd2 O11 90.9(2) . 2_666 ?
O9 Cd2 O12 145.8(2) . 2_666 ?
O9 Cd2 O7 110.3(2) . 2_566 ?
O9 Cd2 O8 86.4(2) . 2_566 ?
O9 Cd2 C114 98.7(2) . 2_566 ?
O9 Cd2 C80 118.4(2) . 2_666 ?
O8 Cd2 O11 90.9(2) 2_566 2_666 ?
O8 Cd2 O12 88.7(2) 2_566 2_666 ?
O8 Cd2 O7 54.67(18) 2_566 2_566 ?
O8 Cd2 C114 27.1(2) 2_566 2_566 ?
O8 Cd2 C80 89.9(2) 2_566 2_666 ?
C80 Cd2 C114 104.8(2) 2_666 2_566 ?
C35 O14 Cd1 118.5(5) . . ?
C12 O3 Cd1 92.8(4) . 2_676 ?
C103 O6 Cd2 118.5(4) . . ?
C80 O11 Cd2 88.7(5) . 2_666 ?
C46 O15 Cd1 92.0(4) . 2_776 ?
C80 O12 Cd2 91.3(5) . 2_666 ?
C4 O1 Cd1 113.0(5) . . ?
C12 O4 Cd1 88.3(5) . 2_676 ?
C114 O7 Cd2 88.1(5) . 2_566 ?
C1 N7 Ir4 125.5(5) . . ?
C1 N7 C6 118.6(7) . . ?
C6 N7 Ir4 115.5(5) . . ?
C121 N3 Ir3 117.9(5) . . ?
C125 N3 Ir3 124.3(5) . . ?
C125 N3 C121 117.7(7) . . ?
C113 N1 Ir3 126.4(5) . . ?
C113 N1 C109 118.3(6) . . ?
C109 N1 Ir3 115.4(5) . . ?
C74 N16 Ir1 115.2(4) . . ?
C69 N16 Ir1 127.2(6) . . ?
C69 N16 C74 117.6(7) . . ?
C41 N10 Ir2 115.5(5) . . ?
C45 N10 Ir2 126.4(5) . . ?
C45 N10 C41 117.1(6) . . ?
C51 N11 Ir2 115.8(5) . . ?
C47 N11 Ir2 122.5(5) . . ?
C47 N11 C51 121.5(7) . . ?
C72 O9 Cd2 119.6(5) . . ?
C7 N6 Ir4 115.7(5) . . ?
C11 N6 Ir4 125.7(6) . . ?
C11 N6 C7 118.1(7) . . ?
C79 N14 Ir1 125.1(5) . . ?
C75 N14 Ir1 116.4(4) . . ?
C75 N14 C79 117.5(6) . . ?
C114 O8 Cd2 92.9(5) . 2_566 ?
C136 N4 Ir3 123.1(6) . . ?
C132 N4 Ir3 116.4(6) . . ?
C132 N4 C136 120.5(8) . . ?
C34 N8 Ir4 124.4(6) . . ?
C34 N8 C30 119.2(8) . . ?
C30 N8 Ir4 116.3(6) . . ?
C64 N12 Ir2 116.2(5) . . ?
C68 N12 Ir2 124.6(5) . . ?
C68 N12 C64 119.2(6) . . ?
C46 O16 Cd1 90.7(5) . 2_776 ?
C39 N9 Ir2 115.7(5) . . ?
C38 N9 Ir2 124.9(5) . . ?
C38 N9 C39 118.6(6) . . ?
C87 N13 Ir1 115.7(5) . . ?
C91 N13 Ir1 124.2(5) . . ?
C91 N13 C87 120.0(6) . . ?
C102 N15 Ir1 126.7(6) . . ?
C102 N15 C98 117.9(7) . . ?
C98 N15 Ir1 115.3(5) . . ?
N10 C41 C42 122.4(6) . . ?
N10 C41 C39 114.5(6) . . ?
C42 C41 C39 123.1(6) . . ?
N6 C7 C8 121.3(7) . . ?
N6 C7 C6 114.6(6) . . ?
C8 C7 C6 124.0(7) . . ?
C94 C95 H95 121.9 . . ?
C94 C95 C96 116.3(7) . . ?
C96 C95 H95 121.9 . . ?
C127 C126 Ir3 129.1(6) . . ?
C127 C126 C131 117.4(7) . . ?
C131 C126 Ir3 113.2(6) . . ?
C106 N2 Ir3 124.9(5) . . ?
C108 N2 Ir3 114.5(5) . . ?
C108 N2 C106 119.7(6) . . ?
C115 C116 H116 120.3 . . ?
C117 C116 H116 120.3 . . ?
C117 C116 C115 119.4(8) . . ?
N14 C79 H79 118.7 . . ?
N14 C79 C78 122.6(7) . . ?
C78 C79 H79 118.7 . . ?
C63 C58 Ir2 113.6(5) . . ?
C59 C58 Ir2 127.7(5) . . ?
C59 C58 C63 118.7(7) . . ?
C92 C97 C98 113.2(7) . . ?
C96 C97 C92 118.8(6) . . ?
C96 C97 C98 128.0(7) . . ?
C41 C42 H42 120.3 . . ?
C41 C42 C43 119.4(7) . . ?
C43 C42 H42 120.3 . . ?
C52 C57 Ir2 113.6(6) . . ?
C56 C57 Ir2 127.4(6) . . ?
C56 C57 C52 118.3(7) . . ?
C45 C44 H44 120.3 . . ?
C45 C44 C43 119.4(7) . . ?
C43 C44 H44 120.3 . . ?
F9 C94 C95 117.2(7) . . ?
F9 C94 C93 118.8(7) . . ?
C95 C94 C93 124.0(7) . . ?
O6 C103 C104 113.9(6) . . ?
O5 C103 O6 126.1(7) . . ?
O5 C103 C104 120.0(7) . . ?
C58 C63 C64 115.7(6) . . ?
C62 C63 C58 118.1(7) . . ?
C62 C63 C64 126.2(7) . . ?
C74 C73 H73 120.2 . . ?
C74 C73 C71 119.6(7) . . ?
C71 C73 H73 120.2 . . ?
N14 C75 C74 114.1(6) . . ?
N14 C75 C76 122.6(6) . . ?
C76 C75 C74 123.3(6) . . ?
C22 C23 Ir4 126.1(6) . . ?
C22 C23 C18 119.6(7) . . ?
C18 C23 Ir4 113.9(6) . . ?
C23 C22 H22 120.5 . . ?
C23 C22 C21 119.0(8) . . ?
C21 C22 H22 120.5 . . ?
C104 C105 H105 120.3 . . ?
C106 C105 H105 120.3 . . ?
C106 C105 C104 119.4(7) . . ?
N10 C45 H45 118.3 . . ?
C44 C45 N10 123.4(7) . . ?
C44 C45 H45 118.3 . . ?
N9 C39 C41 115.4(6) . . ?
N9 C39 C40 122.1(7) . . ?
C40 C39 C41 122.5(7) . . ?
N16 C74 C73 121.2(6) . . ?
N16 C74 C75 115.6(6) . . ?
C73 C74 C75 123.2(7) . . ?
C105 C104 C103 120.5(6) . . ?
C107 C104 C103 122.3(6) . . ?
C107 C104 C105 117.2(6) . . ?
N13 C87 C86 112.9(6) . . ?
N13 C87 C88 119.9(7) . . ?
C88 C87 C86 127.2(7) . . ?
N3 C121 C120 111.9(7) . . ?
N3 C121 C122 120.5(7) . . ?
C122 C121 C120 127.7(7) . . ?
C83 C82 H82 119.9 . . ?
C83 C82 C81 120.3(7) . . ?
C81 C82 H82 119.9 . . ?
C39 C40 H40 120.7 . . ?
C36 C40 C39 118.6(7) . . ?
C36 C40 H40 120.7 . . ?
N3 C125 H125 118.3 . . ?
N3 C125 C124 123.4(7) . . ?
C124 C125 H125 118.3 . . ?
C1 C2 H2 120.1 . . ?
C3 C2 H2 120.1 . . ?
C3 C2 C1 119.8(7) . . ?
C97 C92 Ir1 116.0(5) . . ?
C93 C92 Ir1 125.4(5) . . ?
C93 C92 C97 118.6(6) . . ?
C116 C115 Ir3 127.7(6) . . ?
C116 C115 C120 118.5(7) . . ?
C120 C115 Ir3 113.8(5) . . ?
C111 C110 H110 120.2 . . ?
C109 C110 H110 120.2 . . ?
C109 C110 C111 119.6(7) . . ?
C75 C76 H76 120.5 . . ?
C75 C76 C77 119.1(7) . . ?
C77 C76 H76 120.5 . . ?
N12 C64 C63 113.6(6) . . ?
N12 C64 C65 120.3(8) . . ?
C65 C64 C63 126.1(7) . . ?
C79 C78 H78 120.1 . . ?
C79 C78 C77 119.8(7) . . ?
C77 C78 H78 120.1 . . ?
O3 C12 Cd1 59.5(4) . 2_676 ?
O3 C12 C9 117.7(7) . . ?
O4 C12 Cd1 64.1(4) . 2_676 ?
O4 C12 O3 123.3(7) . . ?
O4 C12 C9 119.0(7) . . ?
C9 C12 Cd1 174.5(5) . 2_676 ?
C126 C127 H127 119.4 . . ?
C126 C127 C128 121.2(8) . . ?
C128 C127 H127 119.4 . . ?
O7 C114 Cd2 64.3(4) . 2_566 ?
O7 C114 C111 118.7(7) . . ?
O8 C114 Cd2 60.0(4) . 2_566 ?
O8 C114 O7 124.3(8) . . ?
O8 C114 C111 117.0(7) . . ?
C111 C114 Cd2 176.9(5) . 2_566 ?
N2 C106 C105 121.6(7) . . ?
N2 C106 H106 119.2 . . ?
C105 C106 H106 119.2 . . ?
C82 C83 F12 118.8(8) . . ?
C82 C83 C84 123.9(7) . . ?
C84 C83 F12 117.3(7) . . ?
C57 C52 C51 116.5(7) . . ?
C53 C52 C57 118.2(7) . . ?
C53 C52 C51 125.2(7) . . ?
F10 C96 C95 116.1(7) . . ?
F10 C96 C97 120.6(7) . . ?
C95 C96 C97 123.3(7) . . ?
C110 C111 C114 121.5(7) . . ?
C112 C111 C110 117.4(7) . . ?
C112 C111 C114 121.1(7) . . ?
C57 C56 H56 120.3 . . ?
C57 C56 C55 119.4(7) . . ?
C55 C56 H56 120.3 . . ?
N13 C91 H91 118.5 . . ?
N13 C91 C90 123.0(8) . . ?
C90 C91 H91 118.5 . . ?
C42 C43 C44 117.8(7) . . ?
C42 C43 C46 120.3(7) . . ?
C44 C43 C46 121.9(7) . . ?
C40 C36 C35 118.7(7) . . ?
C37 C36 C40 119.0(7) . . ?
C37 C36 C35 122.3(7) . . ?
C104 C107 H107 118.7 . . ?
C104 C107 C108 122.5(7) . . ?
C108 C107 H107 118.7 . . ?
C82 C81 Ir1 127.1(5) . . ?
C86 C81 Ir1 114.9(5) . . ?
C86 C81 C82 117.8(6) . . ?
C7 C8 H8 120.4 . . ?
C7 C8 C9 119.3(7) . . ?
C9 C8 H8 120.4 . . ?
N15 C102 H102 117.1 . . ?
N15 C102 C101 125.8(9) . . ?
C101 C102 H102 117.1 . . ?
O1 C4 C3 115.2(7) . . ?
O2 C4 O1 125.8(8) . . ?
O2 C4 C3 119.0(8) . . ?
C8 C9 C12 121.9(7) . . ?
C10 C9 C12 119.7(7) . . ?
C10 C9 C8 118.4(8) . . ?
N7 C1 C2 122.0(8) . . ?
N7 C1 H1 119.0 . . ?
C2 C1 H1 119.0 . . ?
C115 C120 C121 116.3(7) . . ?
C119 C120 C121 125.9(7) . . ?
C119 C120 C115 117.7(7) . . ?
C117 C118 H118 122.5 . . ?
C119 C118 H118 122.5 . . ?
C119 C118 C117 115.1(7) . . ?
F13 C62 C63 119.2(8) . . ?
F13 C62 C61 117.2(7) . . ?
C61 C62 C63 123.6(7) . . ?
O14 C35 O13 127.9(7) . . ?
O14 C35 C36 114.1(7) . . ?
O13 C35 C36 117.7(8) . . ?
C94 C93 C92 119.0(7) . . ?
C94 C93 H93 120.5 . . ?
C92 C93 H93 120.5 . . ?
F5 C117 C116 117.2(8) . . ?
F5 C117 C118 118.1(7) . . ?
C118 C117 C116 124.7(8) . . ?
C2 C3 C4 121.3(7) . . ?
C2 C3 C5 118.0(7) . . ?
C5 C3 C4 120.7(8) . . ?
F7 C128 C127 118.4(9) . . ?
C129 C128 F7 118.0(8) . . ?
C129 C128 C127 123.6(8) . . ?
C111 C112 H112 120.1 . . ?
C113 C112 C111 119.9(7) . . ?
C113 C112 H112 120.1 . . ?
N1 C113 C112 123.2(7) . . ?
N1 C113 H113 118.4 . . ?
C112 C113 H113 118.4 . . ?
N16 C69 H69 118.3 . . ?
N16 C69 C70 123.4(8) . . ?
C70 C69 H69 118.3 . . ?
C73 C71 C72 120.2(7) . . ?
C70 C71 C73 117.9(7) . . ?
C70 C71 C72 121.9(7) . . ?
C58 C59 H59 120.5 . . ?
C60 C59 C58 118.9(8) . . ?
C60 C59 H59 120.5 . . ?
O11 C80 Cd2 63.8(4) . 2_666 ?
O11 C80 O12 124.7(7) . . ?
O11 C80 C77 119.3(7) . . ?
O12 C80 Cd2 61.0(4) . 2_666 ?
O12 C80 C77 115.9(7) . . ?
C77 C80 Cd2 176.5(5) . 2_666 ?
C3 C5 H5 120.2 . . ?
C6 C5 C3 119.6(8) . . ?
C6 C5 H5 120.2 . . ?
C76 C77 C80 120.5(7) . . ?
C78 C77 C76 118.2(7) . . ?
C78 C77 C80 121.3(7) . . ?
N7 C6 C7 115.4(7) . . ?
N7 C6 C5 121.9(7) . . ?
C5 C6 C7 122.6(7) . . ?
C121 C122 H122 119.7 . . ?
C123 C122 C121 120.7(8) . . ?
C123 C122 H122 119.7 . . ?
C102 C101 H101 122.0 . . ?
C102 C101 C100 116.1(8) . . ?
C100 C101 H101 122.0 . . ?
C126 C131 C132 115.0(8) . . ?
C130 C131 C126 118.3(8) . . ?
C130 C131 C132 126.6(9) . . ?
N8 C34 H34 119.3 . . ?
N8 C34 C33 121.4(10) . . ?
C33 C34 H34 119.3 . . ?
C81 C86 C87 116.1(6) . . ?
C81 C86 C85 117.9(7) . . ?
C85 C86 C87 126.0(7) . . ?
C23 C18 C17 115.4(7) . . ?
C19 C18 C23 117.1(7) . . ?
C19 C18 C17 127.3(8) . . ?
C138 N17 C139 119.0(9) . . ?
C138 N17 C137 121.9(11) . . ?
C137 N17 C139 119.0(9) . . ?
O15 C46 Cd1 60.4(4) . 2_776 ?
O15 C46 C43 119.1(7) . . ?
O16 C46 Cd1 62.0(4) . 2_776 ?
O16 C46 O15 122.3(7) . . ?
O16 C46 C43 118.5(7) . . ?
C43 C46 Cd1 175.8(6) . 2_776 ?
N11 C51 C52 112.9(6) . . ?
N11 C51 C50 119.5(8) . . ?
C50 C51 C52 127.4(7) . . ?
C62 C61 H61 121.9 . . ?
C62 C61 C60 116.2(7) . . ?
C60 C61 H61 121.9 . . ?
N15 C98 C97 114.9(7) . . ?
C99 C98 N15 119.5(7) . . ?
C99 C98 C97 125.5(8) . . ?
F14 C60 C59 117.8(8) . . ?
F14 C60 C61 117.8(8) . . ?
C59 C60 C61 124.3(8) . . ?
N11 C47 H47 119.6 . . ?
N11 C47 C48 120.8(8) . . ?
C48 C47 H47 119.6 . . ?
N1 C109 C110 121.6(7) . . ?
N1 C109 C108 115.8(6) . . ?
C110 C109 C108 122.6(7) . . ?
C36 C37 H37 120.0 . . ?
C36 C37 C38 120.0(7) . . ?
C38 C37 H37 120.0 . . ?
F3 C21 C22 119.0(8) . . ?
F3 C21 C20 118.1(8) . . ?
C20 C21 C22 122.9(8) . . ?
F15 C53 C52 119.1(8) . . ?
C54 C53 F15 117.6(7) . . ?
C54 C53 C52 123.3(8) . . ?
N4 C136 H136 119.6 . . ?
N4 C136 C135 120.9(10) . . ?
C135 C136 H136 119.6 . . ?
C64 C65 H65 120.5 . . ?
C66 C65 C64 119.1(8) . . ?
C66 C65 H65 120.5 . . ?
N2 C108 C107 119.2(7) . . ?
N2 C108 C109 116.5(6) . . ?
C107 C108 C109 124.2(7) . . ?
C69 C70 C71 120.2(8) . . ?
C69 C70 H70 119.9 . . ?
C71 C70 H70 119.9 . . ?
O9 C72 C71 115.2(7) . . ?
O10 C72 O9 127.6(8) . . ?
O10 C72 C71 117.2(8) . . ?
C29 C24 Ir4 115.4(7) . . ?
C25 C24 Ir4 126.4(9) . . ?
C25 C24 C29 118.3(9) . . ?
N4 C132 C131 114.3(8) . . ?
N4 C132 C133 119.0(9) . . ?
C133 C132 C131 126.6(9) . . ?
C91 C90 H90 120.9 . . ?
C91 C90 C89 118.2(7) . . ?
C89 C90 H90 120.9 . . ?
N12 C68 H68 118.2 . . ?
N12 C68 C67 123.6(8) . . ?
C67 C68 H68 118.2 . . ?
C47 C48 H48 121.1 . . ?
C49 C48 C47 117.8(8) . . ?
C49 C48 H48 121.1 . . ?
C68 C67 H67 121.3 . . ?
C68 C67 C66 117.3(9) . . ?
C66 C67 H67 121.3 . . ?
C53 C54 H54 121.5 . . ?
C55 C54 C53 116.9(7) . . ?
C55 C54 H54 121.5 . . ?
C21 C20 H20 121.5 . . ?
C19 C20 C21 116.9(8) . . ?
C19 C20 H20 121.5 . . ?
F6 C119 C120 119.6(7) . . ?
C118 C119 F6 115.8(7) . . ?
C118 C119 C120 124.6(8) . . ?
C125 C124 H124 120.9 . . ?
C123 C124 C125 118.2(8) . . ?
C123 C124 H124 120.9 . . ?
C65 C66 C67 120.5(8) . . ?
C65 C66 H66 119.8 . . ?
C67 C66 H66 119.8 . . ?
C136 C135 H135 120.1 . . ?
C136 C135 C134 119.7(9) . . ?
C134 C135 H135 120.1 . . ?
C48 C49 H49 119.4 . . ?
C50 C49 C48 121.1(8) . . ?
C50 C49 H49 119.4 . . ?
C83 C84 H84 121.8 . . ?
C83 C84 C85 116.5(7) . . ?
C85 C84 H84 121.8 . . ?
C13 N5 Ir4 124.1(7) . . ?
C13 N5 C17 117.6(9) . . ?
C17 N5 Ir4 118.3(6) . . ?
C9 C10 H10 120.2 . . ?
C11 C10 C9 119.6(8) . . ?
C11 C10 H10 120.2 . . ?
F11 C85 C86 119.1(7) . . ?
C84 C85 F11 117.3(7) . . ?
C84 C85 C86 123.5(8) . . ?
C87 C88 H88 119.9 . . ?
C89 C88 C87 120.2(8) . . ?
C89 C88 H88 119.9 . . ?
N9 C38 C37 121.5(7) . . ?
N9 C38 H38 119.2 . . ?
C37 C38 H38 119.2 . . ?
C132 C133 H133 119.2 . . ?
C134 C133 C132 121.6(10) . . ?
C134 C133 H133 119.2 . . ?
C128 C129 H129 121.8 . . ?
C128 C129 C130 116.5(8) . . ?
C130 C129 H129 121.8 . . ?
C98 C99 H99 120.5 . . ?
C98 C99 C100 119.0(9) . . ?
C100 C99 H99 120.5 . . ?
F8 C130 C131 119.9(9) . . ?
F8 C130 C129 117.2(8) . . ?
C129 C130 C131 122.9(9) . . ?
C13 C14 H14 119.8 . . ?
C15 C14 H14 119.8 . . ?
C15 C14 C13 120.5(9) . . ?
F16 C55 C56 118.0(8) . . ?
C54 C55 F16 118.4(8) . . ?
C54 C55 C56 123.6(8) . . ?
C30 C31 H31 121.2 . . ?
C30 C31 C32 117.7(10) . . ?
C32 C31 H31 121.2 . . ?
C90 C89 H89 120.7 . . ?
C88 C89 C90 118.6(8) . . ?
C88 C89 H89 120.7 . . ?
C122 C123 H123 120.2 . . ?
C124 C123 C122 119.5(8) . . ?
C124 C123 H123 120.2 . . ?
N8 C30 C31 121.3(10) . . ?
N8 C30 C29 113.0(8) . . ?
C31 C30 C29 125.7(9) . . ?
C24 C29 C30 115.0(8) . . ?
C28 C29 C24 119.2(11) . . ?
C28 C29 C30 125.8(11) . . ?
C51 C50 H50 120.4 . . ?
C49 C50 C51 119.1(8) . . ?
C49 C50 H50 120.4 . . ?
F2 C28 C29 119.7(13) . . ?
C27 C28 F2 117.4(13) . . ?
C27 C28 C29 122.9(15) . . ?
F4 C19 C18 118.0(8) . . ?
C20 C19 F4 117.6(8) . . ?
C20 C19 C18 124.4(8) . . ?
N5 C13 C14 120.1(11) . . ?
N5 C13 H13 119.9 . . ?
C14 C13 H13 119.9 . . ?
C34 C33 H33 119.5 . . ?
C32 C33 C34 121.0(12) . . ?
C32 C33 H33 119.5 . . ?
N6 C11 C10 123.1(8) . . ?
N6 C11 H11 118.5 . . ?
C10 C11 H11 118.5 . . ?
C15 C16 H16 120.8 . . ?
C15 C16 C17 118.5(10) . . ?
C17 C16 H16 120.8 . . ?
C14 C15 C16 120.6(10) . . ?
C14 C15 H15 119.7 . . ?
C16 C15 H15 119.7 . . ?
C31 C32 H32 120.3 . . ?
C33 C32 C31 119.4(10) . . ?
C33 C32 H32 120.3 . . ?
N5 C17 C18 111.4(8) . . ?
C16 C17 C18 125.8(9) . . ?
C16 C17 N5 122.8(8) . . ?
O17 C138 N17 124.5(11) . . ?
O17 C138 H138 117.7 . . ?
N17 C138 H138 117.7 . . ?
N17 C139 H13A 109.5 . . ?
N17 C139 H13B 109.5 . . ?
N17 C139 H13C 109.5 . . ?
H13A C139 H13B 109.5 . . ?
H13A C139 H13C 109.5 . . ?
H13B C139 H13C 109.5 . . ?
C135 C134 H134 120.9 . . ?
C133 C134 C135 118.2(9) . . ?
C133 C134 H134 120.9 . . ?
C101 C100 C99 121.2(8) . . ?
C101 C100 H100 119.4 . . ?
C99 C100 H100 119.4 . . ?
C24 C25 H25 120.8 . . ?
C26 C25 C24 118.5(13) . . ?
C26 C25 H25 120.8 . . ?
N17 C137 H13D 109.5 . . ?
N17 C137 H13E 109.5 . . ?
N17 C137 H13F 109.5 . . ?
H13D C137 H13E 109.5 . . ?
H13D C137 H13F 109.5 . . ?
H13E C137 H13F 109.5 . . ?
C28 C27 H27 121.6 . . ?
C28 C27 C26 116.7(14) . . ?
C26 C27 H27 121.6 . . ?
F1 C26 C25 116.8(18) . . ?
F1 C26 C27 118.7(15) . . ?
C27 C26 C25 124.4(14) . . ?

loop_
_geom_bond_atom_site_label_1
_geom_bond_atom_site_label_2
_geom_bond_distance
_geom_bond_site_symmetry_2
_geom_bond_publ_flag
Ir1 N16 2.120(6) . ?
Ir1 N14 2.121(6) . ?
Ir1 N13 2.070(6) . ?
Ir1 N15 2.027(6) . ?
Ir1 C92 2.007(7) . ?
Ir1 C81 2.003(7) . ?
Ir2 N10 2.126(6) . ?
Ir2 N11 2.075(6) . ?
Ir2 N12 2.023(6) . ?
Ir2 N9 2.127(6) . ?
Ir2 C58 2.015(7) . ?
Ir2 C57 1.987(7) . ?
Ir3 N3 2.033(7) . ?
Ir3 N1 2.144(6) . ?
Ir3 N4 2.054(7) . ?
Ir3 C126 2.004(8) . ?
Ir3 N2 2.143(6) . ?
Ir3 C115 2.016(7) . ?
Ir4 N7 2.136(6) . ?
Ir4 N6 2.120(7) . ?
Ir4 N8 2.044(7) . ?
Ir4 C23 2.039(8) . ?
Ir4 C24 2.004(8) . ?
Ir4 N5 2.012(8) . ?
Cd1 O14 2.177(5) . ?
Cd1 O3 2.339(5) 2_676 ?
Cd1 O15 2.368(5) 2_776 ?
Cd1 O1 2.210(5) . ?
Cd1 O4 2.440(6) 2_676 ?
Cd1 O16 2.403(6) 2_776 ?
Cd1 C12 2.712(8) 2_676 ?
Cd1 C46 2.722(8) 2_776 ?
Cd2 O6 2.186(5) . ?
Cd2 O11 2.420(5) 2_666 ?
Cd2 O12 2.359(5) 2_666 ?
Cd2 O7 2.443(5) 2_566 ?
Cd2 O9 2.200(6) . ?
Cd2 O8 2.348(6) 2_566 ?
Cd2 C114 2.709(9) 2_566 ?
Cd2 C80 2.697(8) 2_666 ?
F10 C96 1.349(9) . ?
F6 C119 1.370(10) . ?
F12 C83 1.364(9) . ?
F9 C94 1.363(8) . ?
F13 C62 1.363(9) . ?
F7 C128 1.354(10) . ?
O14 C35 1.219(10) . ?
O3 C12 1.265(9) . ?
F14 C60 1.364(10) . ?
F11 C85 1.375(9) . ?
O6 C103 1.290(9) . ?
O11 C80 1.249(9) . ?
O15 C46 1.261(10) . ?
F5 C117 1.362(9) . ?
F16 C55 1.364(10) . ?
O12 C80 1.257(9) . ?
O1 C4 1.263(11) . ?
F3 C21 1.341(10) . ?
O4 C12 1.259(9) . ?
O7 C114 1.254(10) . ?
N7 C1 1.341(10) . ?
N7 C6 1.347(10) . ?
O5 C103 1.218(9) . ?
N3 C121 1.363(10) . ?
N3 C125 1.349(9) . ?
F4 C19 1.383(10) . ?
N1 C113 1.333(9) . ?
N1 C109 1.362(9) . ?
F15 C53 1.369(10) . ?
N16 C74 1.377(9) . ?
N16 C69 1.339(10) . ?
N10 C41 1.372(9) . ?
N10 C45 1.349(9) . ?
N11 C51 1.334(10) . ?
N11 C47 1.325(10) . ?
O9 C72 1.297(11) . ?
N6 C7 1.370(9) . ?
N6 C11 1.333(10) . ?
F8 C130 1.358(11) . ?
N14 C79 1.362(9) . ?
N14 C75 1.352(9) . ?
O8 C114 1.237(9) . ?
N4 C136 1.374(10) . ?
N4 C132 1.342(11) . ?
N8 C34 1.318(11) . ?
N8 C30 1.377(11) . ?
N12 C64 1.374(10) . ?
N12 C68 1.334(11) . ?
O16 C46 1.249(9) . ?
N9 C39 1.365(9) . ?
N9 C38 1.346(10) . ?
O13 C35 1.225(10) . ?
O2 C4 1.230(10) . ?
N13 C87 1.371(10) . ?
N13 C91 1.329(9) . ?
N15 C102 1.324(10) . ?
N15 C98 1.393(11) . ?
C41 C42 1.373(10) . ?
C41 C39 1.476(10) . ?
O10 C72 1.244(10) . ?
C7 C8 1.372(10) . ?
C7 C6 1.490(10) . ?
C95 H95 0.9500 . ?
C95 C94 1.371(11) . ?
C95 C96 1.378(10) . ?
C126 C127 1.357(11) . ?
C126 C131 1.452(12) . ?
N2 C106 1.365(9) . ?
N2 C108 1.363(10) . ?
C116 H116 0.9500 . ?
C116 C115 1.392(10) . ?
C116 C117 1.374(11) . ?
C79 H79 0.9500 . ?
C79 C78 1.368(11) . ?
C58 C63 1.418(10) . ?
C58 C59 1.410(11) . ?
C97 C92 1.417(10) . ?
C97 C96 1.385(11) . ?
C97 C98 1.460(10) . ?
C42 H42 0.9500 . ?
C42 C43 1.386(10) . ?
C57 C52 1.413(10) . ?
C57 C56 1.381(11) . ?
C44 H44 0.9500 . ?
C44 C45 1.348(11) . ?
C44 C43 1.415(11) . ?
C94 C93 1.379(11) . ?
C103 C104 1.524(10) . ?
C63 C64 1.455(11) . ?
C63 C62 1.404(11) . ?
C73 H73 0.9500 . ?
C73 C74 1.382(10) . ?
C73 C71 1.399(10) . ?
C75 C74 1.486(9) . ?
C75 C76 1.381(10) . ?
C23 C22 1.381(11) . ?
C23 C18 1.413(12) . ?
F2 C28 1.372(16) . ?
C22 H22 0.9500 . ?
C22 C21 1.385(12) . ?
C105 H105 0.9500 . ?
C105 C104 1.406(10) . ?
C105 C106 1.380(10) . ?
C45 H45 0.9500 . ?
C39 C40 1.389(10) . ?
C104 C107 1.377(10) . ?
C87 C86 1.479(10) . ?
C87 C88 1.394(12) . ?
C121 C120 1.460(11) . ?
C121 C122 1.386(11) . ?
C82 H82 0.9500 . ?
C82 C83 1.350(11) . ?
C82 C81 1.410(10) . ?
C40 H40 0.9500 . ?
C40 C36 1.386(11) . ?
C125 H125 0.9500 . ?
C125 C124 1.386(11) . ?
C2 H2 0.9500 . ?
C2 C1 1.382(12) . ?
C2 C3 1.375(12) . ?
C92 C93 1.398(10) . ?
C115 C120 1.419(11) . ?
C110 H110 0.9500 . ?
C110 C111 1.399(10) . ?
C110 C109 1.386(10) . ?
C76 H76 0.9500 . ?
C76 C77 1.399(10) . ?
C64 C65 1.394(10) . ?
C78 H78 0.9500 . ?
C78 C77 1.383(10) . ?
C12 C9 1.514(11) . ?
C127 H127 0.9500 . ?
C127 C128 1.383(12) . ?
C114 C111 1.503(11) . ?
C106 H106 0.9500 . ?
C83 C84 1.354(12) . ?
C52 C51 1.490(11) . ?
C52 C53 1.413(12) . ?
C111 C112 1.395(10) . ?
C56 H56 0.9500 . ?
C56 C55 1.398(11) . ?
O17 C138 1.263(13) . ?
C91 H91 0.9500 . ?
C91 C90 1.366(11) . ?
C43 C46 1.502(10) . ?
C36 C35 1.543(10) . ?
C36 C37 1.384(11) . ?
C107 H107 0.9500 . ?
C107 C108 1.382(11) . ?
C81 C86 1.401(10) . ?
C8 H8 0.9500 . ?
C8 C9 1.391(10) . ?
C102 H102 0.9500 . ?
C102 C101 1.363(11) . ?
C4 C3 1.519(11) . ?
C9 C10 1.382(12) . ?
C1 H1 0.9500 . ?
C120 C119 1.403(11) . ?
C118 H118 0.9500 . ?
C118 C117 1.374(13) . ?
C118 C119 1.364(12) . ?
C62 C61 1.368(12) . ?
C93 H93 0.9500 . ?
C3 C5 1.391(11) . ?
C128 C129 1.351(14) . ?
C112 H112 0.9500 . ?
C112 C113 1.365(10) . ?
C113 H113 0.9500 . ?
C69 H69 0.9500 . ?
C69 C70 1.356(11) . ?
C71 C70 1.377(12) . ?
C71 C72 1.510(11) . ?
C59 H59 0.9500 . ?
C59 C60 1.372(12) . ?
C80 C77 1.506(11) . ?
C5 H5 0.9500 . ?
C5 C6 1.376(11) . ?
C122 H122 0.9500 . ?
C122 C123 1.367(12) . ?
C101 H101 0.9500 . ?
C101 C100 1.377(13) . ?
C131 C132 1.464(12) . ?
C131 C130 1.390(13) . ?
C34 H34 0.9500 . ?
C34 C33 1.376(13) . ?
C86 C85 1.408(10) . ?
C18 C19 1.391(12) . ?
C18 C17 1.485(11) . ?
N17 C138 1.321(13) . ?
N17 C139 1.497(14) . ?
N17 C137 1.433(13) . ?
C51 C50 1.410(11) . ?
C61 H61 0.9500 . ?
C61 C60 1.377(12) . ?
C98 C99 1.385(11) . ?
F1 C26 1.348(17) . ?
C47 H47 0.9500 . ?
C47 C48 1.404(12) . ?
C109 C108 1.446(10) . ?
C37 H37 0.9500 . ?
C37 C38 1.384(11) . ?
C21 C20 1.364(13) . ?
C53 C54 1.352(13) . ?
C136 H136 0.9500 . ?
C136 C135 1.384(13) . ?
C65 H65 0.9500 . ?
C65 C66 1.377(13) . ?
C70 H70 0.9500 . ?
C24 C29 1.407(14) . ?
C24 C25 1.400(14) . ?
C132 C133 1.406(13) . ?
C90 H90 0.9500 . ?
C90 C89 1.429(13) . ?
C68 H68 0.9500 . ?
C68 C67 1.373(11) . ?
C48 H48 0.9500 . ?
C48 C49 1.370(13) . ?
C67 H67 0.9500 . ?
C67 C66 1.399(13) . ?
C54 H54 0.9500 . ?
C54 C55 1.349(13) . ?
C20 H20 0.9500 . ?
C20 C19 1.346(13) . ?
C124 H124 0.9500 . ?
C124 C123 1.365(12) . ?
C66 H66 0.9500 . ?
C135 H135 0.9500 . ?
C135 C134 1.386(15) . ?
C49 H49 0.9500 . ?
C49 C50 1.347(13) . ?
C84 H84 0.9500 . ?
C84 C85 1.361(12) . ?
N5 C13 1.386(11) . ?
N5 C17 1.393(12) . ?
C10 H10 0.9500 . ?
C10 C11 1.353(12) . ?
C88 H88 0.9500 . ?
C88 C89 1.374(12) . ?
C38 H38 0.9500 . ?
C133 H133 0.9500 . ?
C133 C134 1.373(15) . ?
C129 H129 0.9500 . ?
C129 C130 1.387(13) . ?
C99 H99 0.9500 . ?
C99 C100 1.397(12) . ?
C14 H14 0.9500 . ?
C14 C13 1.409(16) . ?
C14 C15 1.375(16) . ?
C31 H31 0.9500 . ?
C31 C30 1.393(15) . ?
C31 C32 1.397(17) . ?
C89 H89 0.9500 . ?
C123 H123 0.9500 . ?
C30 C29 1.476(14) . ?
C29 C28 1.400(14) . ?
C50 H50 0.9500 . ?
C28 C27 1.35(2) . ?
C13 H13 0.9500 . ?
C33 H33 0.9500 . ?
C33 C32 1.350(16) . ?
C11 H11 0.9500 . ?
C16 H16 0.9500 . ?
C16 C15 1.377(14) . ?
C16 C17 1.391(13) . ?
C15 H15 0.9500 . ?
C32 H32 0.9500 . ?
C138 H138 0.9500 . ?
C139 H13A 0.9800 . ?
C139 H13B 0.9800 . ?
C139 H13C 0.9800 . ?
C134 H134 0.9500 . ?
C100 H100 0.9500 . ?
C25 H25 0.9500 . ?
C25 C26 1.385(19) . ?
C137 H13D 0.9800 . ?
C137 H13E 0.9800 . ?
C137 H13F 0.9800 . ?
C27 H27 0.9500 . ?
C27 C26 1.36(2) . ?

loop_
_geom_torsion_atom_site_label_1
_geom_torsion_atom_site_label_2
_geom_torsion_atom_site_label_3
_geom_torsion_atom_site_label_4
_geom_torsion
_geom_torsion_site_symmetry_1
_geom_torsion_site_symmetry_2
_geom_torsion_site_symmetry_3
_geom_torsion_site_symmetry_4
_geom_torsion_publ_flag
Ir1 N16 C74 C73 -177.3(5) . . . . ?
Ir1 N16 C74 C75 0.9(8) . . . . ?
Ir1 N16 C69 C70 178.8(7) . . . . ?
Ir1 N14 C79 C78 164.5(6) . . . . ?
Ir1 N14 C75 C74 14.3(7) . . . . ?
Ir1 N14 C75 C76 -163.8(5) . . . . ?
Ir1 N13 C87 C86 0.8(9) . . . . ?
Ir1 N13 C87 C88 179.1(7) . . . . ?
Ir1 N13 C91 C90 -178.1(7) . . . . ?
Ir1 N15 C102 C101 -171.6(6) . . . . ?
Ir1 N15 C98 C97 -3.2(8) . . . . ?
Ir1 N15 C98 C99 173.3(6) . . . . ?
Ir1 C92 C93 C94 -177.5(6) . . . . ?
Ir1 C81 C86 C87 -2.2(9) . . . . ?
Ir1 C81 C86 C85 175.5(6) . . . . ?
Ir2 N10 C41 C42 163.7(6) . . . . ?
Ir2 N10 C41 C39 -14.8(8) . . . . ?
Ir2 N10 C45 C44 -159.9(6) . . . . ?
Ir2 N11 C51 C52 -1.0(8) . . . . ?
Ir2 N11 C51 C50 174.7(6) . . . . ?
Ir2 N11 C47 C48 -176.5(6) . . . . ?
Ir2 N12 C64 C63 -1.9(8) . . . . ?
Ir2 N12 C64 C65 176.6(6) . . . . ?
Ir2 N12 C68 C67 -176.9(6) . . . . ?
Ir2 N9 C39 C41 -7.7(8) . . . . ?
Ir2 N9 C39 C40 172.4(6) . . . . ?
Ir2 N9 C38 C37 -170.1(7) . . . . ?
Ir2 C58 C63 C64 -1.2(8) . . . . ?
Ir2 C58 C63 C62 179.1(6) . . . . ?
Ir2 C58 C59 C60 -179.9(6) . . . . ?
Ir2 C57 C52 C51 2.8(9) . . . . ?
Ir2 C57 C52 C53 -174.1(6) . . . . ?
Ir2 C57 C56 C55 168.9(6) . . . . ?
Ir3 N3 C121 C120 6.3(8) . . . . ?
Ir3 N3 C121 C122 -173.3(6) . . . . ?
Ir3 N3 C125 C124 175.2(6) . . . . ?
Ir3 N1 C113 C112 -177.8(6) . . . . ?
Ir3 N1 C109 C110 178.1(6) . . . . ?
Ir3 N1 C109 C108 -2.2(9) . . . . ?
Ir3 N4 C136 C135 176.1(7) . . . . ?
Ir3 N4 C132 C131 -0.9(9) . . . . ?
Ir3 N4 C132 C133 -178.2(7) . . . . ?
Ir3 C126 C127 C128 170.8(6) . . . . ?
Ir3 C126 C131 C132 5.2(8) . . . . ?
Ir3 C126 C131 C130 -170.9(6) . . . . ?
Ir3 N2 C106 C105 166.0(6) . . . . ?
Ir3 N2 C108 C107 -168.0(6) . . . . ?
Ir3 N2 C108 C109 12.6(9) . . . . ?
Ir3 C115 C120 C121 -2.5(8) . . . . ?
Ir3 C115 C120 C119 -179.9(5) . . . . ?
Ir4 N7 C1 C2 -171.8(6) . . . . ?
Ir4 N7 C6 C7 -11.1(8) . . . . ?
Ir4 N7 C6 C5 171.0(6) . . . . ?
Ir4 N6 C7 C8 168.1(5) . . . . ?
Ir4 N6 C7 C6 -10.0(8) . . . . ?
Ir4 N6 C11 C10 -166.6(8) . . . . ?
Ir4 N8 C34 C33 -175.5(6) . . . . ?
Ir4 N8 C30 C31 174.9(6) . . . . ?
Ir4 N8 C30 C29 -3.3(8) . . . . ?
Ir4 C23 C22 C21 175.3(6) . . . . ?
Ir4 C23 C18 C19 -173.9(6) . . . . ?
Ir4 C23 C18 C17 10.9(10) . . . . ?
Ir4 C24 C29 C30 0.7(9) . . . . ?
Ir4 C24 C29 C28 179.4(6) . . . . ?
Ir4 C24 C25 C26 177.9(8) . . . . ?
Ir4 N5 C13 C14 179.5(8) . . . . ?
Ir4 N5 C17 C18 -2.0(10) . . . . ?
Ir4 N5 C17 C16 -179.6(8) . . . . ?
Cd1 O14 C35 O13 0.1(14) . . . . ?
Cd1 O14 C35 C36 173.7(5) . . . . ?
Cd1 O3 C12 O4 5.2(8) 2_676 . . . ?
Cd1 O3 C12 C9 -174.7(6) 2_676 . . . ?
Cd1 O15 C46 O16 -2.1(9) 2_776 . . . ?
Cd1 O15 C46 C43 175.3(7) 2_776 . . . ?
Cd1 O1 C4 O2 8.4(12) . . . . ?
Cd1 O1 C4 C3 -171.4(5) . . . . ?
Cd1 O4 C12 O3 -5.0(7) 2_676 . . . ?
Cd1 O4 C12 C9 174.9(6) 2_676 . . . ?
Cd1 O16 C46 O15 2.1(9) 2_776 . . . ?
Cd1 O16 C46 C43 -175.3(7) 2_776 . . . ?
Cd2 O6 C103 O5 -4.8(10) . . . . ?
Cd2 O6 C103 C104 173.1(4) . . . . ?
Cd2 O11 C80 O12 0.5(8) 2_666 . . . ?
Cd2 O11 C80 C77 -178.2(6) 2_666 . . . ?
Cd2 O12 C80 O11 -0.5(8) 2_666 . . . ?
Cd2 O12 C80 C77 178.2(6) 2_666 . . . ?
Cd2 O7 C114 O8 1.7(9) 2_566 . . . ?
Cd2 O7 C114 C111 -179.3(7) 2_566 . . . ?
Cd2 O9 C72 O10 -19.7(13) . . . . ?
Cd2 O9 C72 C71 158.5(5) . . . . ?
Cd2 O8 C114 O7 -1.8(10) 2_566 . . . ?
Cd2 O8 C114 C111 179.3(6) 2_566 . . . ?
F12 C83 C84 C85 176.8(8) . . . . ?
F9 C94 C93 C92 -179.0(7) . . . . ?
F13 C62 C61 C60 177.3(7) . . . . ?
F7 C128 C129 C130 178.4(7) . . . . ?
O3 C12 C9 C8 1.3(11) . . . . ?
O3 C12 C9 C10 -177.3(8) . . . . ?
O6 C103 C104 C105 173.8(7) . . . . ?
O6 C103 C104 C107 -5.5(10) . . . . ?
O11 C80 C77 C76 -11.4(11) . . . . ?
O11 C80 C77 C78 166.9(7) . . . . ?
O12 C80 C77 C76 169.8(7) . . . . ?
O12 C80 C77 C78 -11.9(11) . . . . ?
O1 C4 C3 C2 -178.9(7) . . . . ?
O1 C4 C3 C5 2.1(11) . . . . ?
F3 C21 C20 C19 -178.6(8) . . . . ?
O4 C12 C9 C8 -178.5(7) . . . . ?
O4 C12 C9 C10 2.8(11) . . . . ?
O7 C114 C111 C110 5.9(13) . . . . ?
O7 C114 C111 C112 -176.8(8) . . . . ?
O5 C103 C104 C105 -8.2(11) . . . . ?
O5 C103 C104 C107 172.5(7) . . . . ?
N3 C121 C120 C115 -2.4(9) . . . . ?
N3 C121 C120 C119 174.7(7) . . . . ?
N3 C121 C122 C123 -2.6(12) . . . . ?
N3 C125 C124 C123 -1.8(12) . . . . ?
N1 C109 C108 N2 -7.0(11) . . . . ?
N1 C109 C108 C107 173.6(7) . . . . ?
F15 C53 C54 C55 -179.1(8) . . . . ?
N16 C69 C70 C71 -1.0(14) . . . . ?
N10 C41 C42 C43 -1.1(12) . . . . ?
N10 C41 C39 N9 14.9(9) . . . . ?
N10 C41 C39 C40 -165.3(7) . . . . ?
N11 C51 C50 C49 0.7(13) . . . . ?
N11 C47 C48 C49 3.1(13) . . . . ?
N6 C7 C8 C9 0.5(11) . . . . ?
N6 C7 C6 N7 14.0(9) . . . . ?
N6 C7 C6 C5 -168.1(7) . . . . ?
N14 C79 C78 C77 -0.4(12) . . . . ?
N14 C75 C74 N16 -10.0(9) . . . . ?
N14 C75 C74 C73 168.2(6) . . . . ?
N14 C75 C76 C77 -3.3(11) . . . . ?
O8 C114 C111 C110 -175.0(8) . . . . ?
O8 C114 C111 C112 2.2(12) . . . . ?
N4 C136 C135 C134 1.8(14) . . . . ?
N4 C132 C133 C134 2.0(14) . . . . ?
N8 C34 C33 C32 1.1(14) . . . . ?
N8 C30 C29 C24 1.7(10) . . . . ?
N8 C30 C29 C28 -176.9(8) . . . . ?
N12 C64 C65 C66 -0.1(12) . . . . ?
N12 C68 C67 C66 1.0(13) . . . . ?
N9 C39 C40 C36 -2.4(12) . . . . ?
O2 C4 C3 C2 1.3(12) . . . . ?
O2 C4 C3 C5 -177.7(8) . . . . ?
N13 C87 C86 C81 0.9(10) . . . . ?
N13 C87 C86 C85 -176.6(8) . . . . ?
N13 C87 C88 C89 0.8(14) . . . . ?
N13 C91 C90 C89 -2.9(13) . . . . ?
N15 C102 C101 C100 -6.0(13) . . . . ?
N15 C98 C99 C100 3.2(12) . . . . ?
C41 N10 C45 C44 7.9(11) . . . . ?
C41 C42 C43 C44 5.4(12) . . . . ?
C41 C42 C43 C46 -172.2(7) . . . . ?
C41 C39 C40 C36 177.7(7) . . . . ?
C7 N6 C11 C10 4.9(14) . . . . ?
C7 C8 C9 C12 -175.9(7) . . . . ?
C7 C8 C9 C10 2.8(11) . . . . ?
C95 C94 C93 C92 0.5(12) . . . . ?
C126 C127 C128 F7 -177.2(7) . . . . ?
C126 C127 C128 C129 0.9(13) . . . . ?
C126 C131 C132 N4 -2.8(10) . . . . ?
C126 C131 C132 C133 174.3(8) . . . . ?
C126 C131 C130 F8 176.7(7) . . . . ?
C126 C131 C130 C129 -2.8(13) . . . . ?
C116 C115 C120 C121 177.4(7) . . . . ?
C116 C115 C120 C119 0.0(10) . . . . ?
C79 N14 C75 C74 -176.6(6) . . . . ?
C79 N14 C75 C76 5.3(10) . . . . ?
C79 C78 C77 C76 2.5(11) . . . . ?
C79 C78 C77 C80 -175.8(7) . . . . ?
C58 C63 C64 N12 2.0(10) . . . . ?
C58 C63 C64 C65 -176.4(7) . . . . ?
C58 C63 C62 F13 -177.0(6) . . . . ?
C58 C63 C62 C61 1.6(12) . . . . ?
C58 C59 C60 F14 -179.6(7) . . . . ?
C58 C59 C60 C61 0.1(14) . . . . ?
C97 C92 C93 C94 1.0(10) . . . . ?
C97 C98 C99 C100 179.2(8) . . . . ?
C42 C41 C39 N9 -163.6(7) . . . . ?
C42 C41 C39 C40 16.3(11) . . . . ?
C42 C43 C46 O15 -21.9(12) . . . . ?
C42 C43 C46 O16 155.6(8) . . . . ?
C57 C52 C51 N11 -1.2(10) . . . . ?
C57 C52 C51 C50 -176.5(8) . . . . ?
C57 C52 C53 F15 -177.0(7) . . . . ?
C57 C52 C53 C54 3.3(13) . . . . ?
C57 C56 C55 F16 -177.6(7) . . . . ?
C57 C56 C55 C54 5.1(13) . . . . ?
C44 C43 C46 O15 160.5(8) . . . . ?
C44 C43 C46 O16 -22.0(12) . . . . ?
C94 C95 C96 F10 -178.8(6) . . . . ?
C94 C95 C96 C97 1.3(11) . . . . ?
C103 C104 C107 C108 173.2(7) . . . . ?
C63 C58 C59 C60 0.1(11) . . . . ?
C63 C64 C65 C66 178.2(8) . . . . ?
C63 C62 C61 C60 -1.3(13) . . . . ?
C73 C71 C70 C69 0.9(13) . . . . ?
C73 C71 C72 O9 -8.5(11) . . . . ?
C73 C71 C72 O10 169.9(8) . . . . ?
C75 N14 C79 C78 -3.5(11) . . . . ?
C75 C76 C77 C78 -0.8(11) . . . . ?
C75 C76 C77 C80 177.6(6) . . . . ?
C23 C22 C21 F3 176.9(8) . . . . ?
C23 C22 C21 C20 -3.5(14) . . . . ?
C23 C18 C19 F4 176.2(8) . . . . ?
C23 C18 C19 C20 -1.3(14) . . . . ?
C23 C18 C17 N5 -5.9(11) . . . . ?
C23 C18 C17 C16 171.6(10) . . . . ?
F2 C28 C27 C26 179.7(11) . . . . ?
C22 C23 C18 C19 -0.5(12) . . . . ?
C22 C23 C18 C17 -175.7(8) . . . . ?
C22 C21 C20 C19 1.7(15) . . . . ?
C105 C104 C107 C108 -6.1(11) . . . . ?
C45 N10 C41 C42 -5.5(11) . . . . ?
C45 N10 C41 C39 176.1(6) . . . . ?
C45 C44 C43 C42 -3.3(12) . . . . ?
C45 C44 C43 C46 174.4(8) . . . . ?
C39 N9 C38 C37 -1.3(12) . . . . ?
C39 C41 C42 C43 177.2(7) . . . . ?
C39 C40 C36 C35 -177.9(7) . . . . ?
C39 C40 C36 C37 0.8(12) . . . . ?
C74 N16 C69 C70 -0.4(12) . . . . ?
C74 C73 C71 C70 0.7(11) . . . . ?
C74 C73 C71 C72 -177.4(7) . . . . ?
C74 C75 C76 C77 178.9(6) . . . . ?
C104 C105 C106 N2 -0.9(11) . . . . ?
C104 C107 C108 N2 2.7(12) . . . . ?
C104 C107 C108 C109 -177.9(7) . . . . ?
C87 N13 C91 C90 3.7(13) . . . . ?
C87 C86 C85 F11 -4.0(14) . . . . ?
C87 C86 C85 C84 173.9(9) . . . . ?
C87 C88 C89 C90 -0.1(15) . . . . ?
C121 N3 C125 C124 -0.2(11) . . . . ?
C121 C120 C119 F6 4.2(12) . . . . ?
C121 C120 C119 C118 -175.1(7) . . . . ?
C121 C122 C123 C124 0.5(12) . . . . ?
C82 C83 C84 C85 -2.0(14) . . . . ?
C82 C81 C86 C87 -177.8(7) . . . . ?
C82 C81 C86 C85 -0.1(11) . . . . ?
C40 C36 C35 O14 -19.1(12) . . . . ?
C40 C36 C35 O13 155.2(9) . . . . ?
C40 C36 C37 C38 0.4(13) . . . . ?
C125 N3 C121 C120 -177.9(6) . . . . ?
C125 N3 C121 C122 2.4(10) . . . . ?
C125 C124 C123 C122 1.6(12) . . . . ?
C2 C3 C5 C6 1.3(11) . . . . ?
C92 C97 C96 F10 -179.8(6) . . . . ?
C92 C97 C96 C95 0.1(10) . . . . ?
C92 C97 C98 N15 3.5(9) . . . . ?
C92 C97 C98 C99 -172.7(8) . . . . ?
C115 C116 C117 F5 179.3(7) . . . . ?
C115 C116 C117 C118 -2.1(13) . . . . ?
C115 C120 C119 F6 -178.6(7) . . . . ?
C115 C120 C119 C118 2.0(12) . . . . ?
C110 C111 C112 C113 -2.0(12) . . . . ?
C110 C109 C108 N2 172.8(7) . . . . ?
C110 C109 C108 C107 -6.6(13) . . . . ?
C76 C75 C74 N16 168.1(6) . . . . ?
C76 C75 C74 C73 -13.8(11) . . . . ?
C64 N12 C68 C67 1.0(12) . . . . ?
C64 C63 C62 F13 3.4(12) . . . . ?
C64 C63 C62 C61 -178.1(8) . . . . ?
C64 C65 C66 C67 2.2(14) . . . . ?
C12 C9 C10 C11 176.5(8) . . . . ?
C127 C126 C131 C132 179.8(7) . . . . ?
C127 C126 C131 C130 3.7(11) . . . . ?
C127 C128 C129 C130 0.2(13) . . . . ?
C114 C111 C112 C113 -179.3(8) . . . . ?
C106 N2 C108 C107 1.7(11) . . . . ?
C106 N2 C108 C109 -177.7(7) . . . . ?
C106 C105 C104 C103 -174.2(7) . . . . ?
C106 C105 C104 C107 5.1(11) . . . . ?
C83 C82 C81 Ir1 -172.5(6) . . . . ?
C83 C82 C81 C86 2.5(11) . . . . ?
C83 C84 C85 F11 -177.5(8) . . . . ?
C83 C84 C85 C86 4.6(14) . . . . ?
C52 C57 C56 C55 -0.9(11) . . . . ?
C52 C51 C50 C49 175.8(8) . . . . ?
C52 C53 C54 C55 0.5(15) . . . . ?
C96 C95 C94 F9 177.9(6) . . . . ?
C96 C95 C94 C93 -1.6(11) . . . . ?
C96 C97 C92 Ir1 177.3(5) . . . . ?
C96 C97 C92 C93 -1.3(10) . . . . ?
C96 C97 C98 N15 -176.0(7) . . . . ?
C96 C97 C98 C99 7.8(12) . . . . ?
C111 C110 C109 N1 -0.9(12) . . . . ?
C111 C110 C109 C108 179.4(8) . . . . ?
C111 C112 C113 N1 0.6(13) . . . . ?
C56 C57 C52 C51 173.9(7) . . . . ?
C56 C57 C52 C53 -3.0(11) . . . . ?
C91 N13 C87 C86 179.1(7) . . . . ?
C91 N13 C87 C88 -2.6(12) . . . . ?
C91 C90 C89 C88 1.0(14) . . . . ?
C43 C44 C45 N10 -3.6(13) . . . . ?
C36 C37 C38 N9 -0.2(14) . . . . ?
C81 C82 C83 F12 179.8(7) . . . . ?
C81 C82 C83 C84 -1.5(13) . . . . ?
C81 C86 C85 F11 178.6(8) . . . . ?
C81 C86 C85 C84 -3.6(14) . . . . ?
C8 C7 C6 N7 -164.0(7) . . . . ?
C8 C7 C6 C5 13.8(11) . . . . ?
C8 C9 C10 C11 -2.2(14) . . . . ?
C102 N15 C98 C97 176.7(7) . . . . ?
C102 N15 C98 C99 -6.9(11) . . . . ?
C102 C101 C100 C99 1.7(13) . . . . ?
C4 C3 C5 C6 -179.7(7) . . . . ?
C9 C10 C11 N6 -1.7(16) . . . . ?
C1 N7 C6 C7 176.0(7) . . . . ?
C1 N7 C6 C5 -1.9(11) . . . . ?
C1 C2 C3 C4 178.2(8) . . . . ?
C1 C2 C3 C5 -2.8(12) . . . . ?
C120 C121 C122 C123 177.8(7) . . . . ?
C62 C63 C64 N12 -178.3(7) . . . . ?
C62 C63 C64 C65 3.2(13) . . . . ?
C62 C61 C60 F14 -179.8(8) . . . . ?
C62 C61 C60 C59 0.4(14) . . . . ?
C35 C36 C37 C38 179.0(8) . . . . ?
C117 C116 C115 Ir3 179.9(6) . . . . ?
C117 C116 C115 C120 0.0(11) . . . . ?
C117 C118 C119 F6 176.8(7) . . . . ?
C117 C118 C119 C120 -3.8(12) . . . . ?
C3 C2 C1 N7 2.1(13) . . . . ?
C3 C5 C6 N7 1.1(11) . . . . ?
C3 C5 C6 C7 -176.6(7) . . . . ?
C128 C129 C130 F8 -178.7(8) . . . . ?
C128 C129 C130 C131 0.8(13) . . . . ?
C113 N1 C109 C110 -0.5(11) . . . . ?
C113 N1 C109 C108 179.2(7) . . . . ?
C69 N16 C74 C73 2.0(10) . . . . ?
C69 N16 C74 C75 -179.8(7) . . . . ?
C71 C73 C74 N16 -2.2(10) . . . . ?
C71 C73 C74 C75 179.8(7) . . . . ?
C59 C58 C63 C64 178.8(7) . . . . ?
C59 C58 C63 C62 -0.9(10) . . . . ?
C6 N7 C1 C2 0.3(12) . . . . ?
C6 C7 C8 C9 178.4(7) . . . . ?
C122 C121 C120 C115 177.2(8) . . . . ?
C122 C121 C120 C119 -5.6(13) . . . . ?
C131 C126 C127 C128 -2.9(11) . . . . ?
C131 C132 C133 C134 -175.0(9) . . . . ?
C34 N8 C30 C31 -3.0(11) . . . . ?
C34 N8 C30 C29 178.8(7) . . . . ?
C34 C33 C32 C31 -3.6(14) . . . . ?
C86 C87 C88 C89 178.8(9) . . . . ?
C18 C23 C22 C21 2.8(13) . . . . ?
C51 N11 C47 C48 -0.3(12) . . . . ?
C51 C52 C53 F15 6.3(13) . . . . ?
C51 C52 C53 C54 -173.3(9) . . . . ?
C98 N15 C102 C101 8.6(12) . . . . ?
C98 C97 C92 Ir1 -2.3(7) . . . . ?
C98 C97 C92 C93 179.1(6) . . . . ?
C98 C97 C96 F10 -0.3(11) . . . . ?
C98 C97 C96 C95 179.6(7) . . . . ?
C98 C99 C100 C101 -0.7(14) . . . . ?
C47 N11 C51 C52 -177.3(7) . . . . ?
C47 N11 C51 C50 -1.6(12) . . . . ?
C47 C48 C49 C50 -4.0(14) . . . . ?
C109 N1 C113 C112 0.7(12) . . . . ?
C109 C110 C111 C114 179.4(8) . . . . ?
C109 C110 C111 C112 2.1(12) . . . . ?
C37 C36 C35 O14 162.3(8) . . . . ?
C37 C36 C35 O13 -23.4(13) . . . . ?
C21 C20 C19 F4 -176.8(8) . . . . ?
C21 C20 C19 C18 0.8(15) . . . . ?
C53 C52 C51 N11 175.5(8) . . . . ?
C53 C52 C51 C50 0.2(14) . . . . ?
C53 C54 C55 F16 177.9(8) . . . . ?
C53 C54 C55 C56 -4.8(15) . . . . ?
C136 N4 C132 C131 176.7(7) . . . . ?
C136 N4 C132 C133 -0.6(12) . . . . ?
C136 C135 C134 C133 -0.5(15) . . . . ?
C108 N2 C106 C105 -2.6(11) . . . . ?
C70 C71 C72 O9 173.6(8) . . . . ?
C70 C71 C72 O10 -8.0(12) . . . . ?
C72 C71 C70 C69 178.9(8) . . . . ?
C24 C29 C28 F2 -177.6(8) . . . . ?
C24 C29 C28 C27 2.2(15) . . . . ?
C24 C25 C26 F1 179.5(10) . . . . ?
C24 C25 C26 C27 3(2) . . . . ?
C132 N4 C136 C135 -1.3(12) . . . . ?
C132 C131 C130 F8 1.1(13) . . . . ?
C132 C131 C130 C129 -178.3(8) . . . . ?
C132 C133 C134 C135 -1.4(15) . . . . ?
C68 N12 C64 C63 180.0(7) . . . . ?
C68 N12 C64 C65 -1.4(11) . . . . ?
C68 C67 C66 C65 -2.6(14) . . . . ?
C48 C49 C50 C51 2.2(14) . . . . ?
C119 C118 C117 F5 -177.6(7) . . . . ?
C119 C118 C117 C116 3.9(13) . . . . ?
C88 C87 C86 C81 -177.3(9) . . . . ?
C88 C87 C86 C85 5.3(15) . . . . ?
C38 N9 C39 C41 -177.5(7) . . . . ?
C38 N9 C39 C40 2.6(11) . . . . ?
C130 C131 C132 N4 172.9(8) . . . . ?
C130 C131 C132 C133 -10.1(14) . . . . ?
C31 C30 C29 C24 -176.4(8) . . . . ?
C31 C30 C29 C28 5.0(13) . . . . ?
C30 N8 C34 C33 2.2(12) . . . . ?
C30 C31 C32 C33 2.7(13) . . . . ?
C30 C29 C28 F2 1.0(14) . . . . ?
C30 C29 C28 C27 -179.2(10) . . . . ?
C29 C24 C25 C26 -0.9(14) . . . . ?
C29 C28 C27 C26 -0.1(19) . . . . ?
C28 C27 C26 F1 -178.9(11) . . . . ?
C28 C27 C26 C25 -3(2) . . . . ?
C19 C18 C17 N5 179.5(9) . . . . ?
C19 C18 C17 C16 -3.0(16) . . . . ?
C13 N5 C17 C18 178.3(8) . . . . ?
C13 N5 C17 C16 0.7(14) . . . . ?
C13 C14 C15 C16 0.4(17) . . . . ?
C11 N6 C7 C8 -4.2(11) . . . . ?
C11 N6 C7 C6 177.7(7) . . . . ?
C15 C14 C13 N5 0.3(16) . . . . ?
C15 C16 C17 C18 -177.2(10) . . . . ?
C15 C16 C17 N5 0.0(16) . . . . ?
C32 C31 C30 N8 0.6(12) . . . . ?
C32 C31 C30 C29 178.5(8) . . . . ?
C17 C18 C19 F4 -9.2(14) . . . . ?
C17 C18 C19 C20 173.2(9) . . . . ?
C17 N5 C13 C14 -0.8(14) . . . . ?
C17 C16 C15 C14 -0.6(17) . . . . ?
C139 N17 C138 O17 174.7(10) . . . . ?
C25 C24 C29 C30 179.7(8) . . . . ?
C25 C24 C29 C28 -1.6(12) . . . . ?
C137 N17 C138 O17 -3.7(17) . . . . ?

loop_
_smtbx_masks_void_nr
_smtbx_masks_void_average_x
_smtbx_masks_void_average_y
_smtbx_masks_void_average_z
_smtbx_masks_void_volume
_smtbx_masks_void_count_electrons
_smtbx_masks_void_content
1 0.052 -0.073 0.205 17.3 0.0 ?
2 -0.676 -0.787 0.500 1187.0 388.7 '6 C3H7NO,16 H2O'
3 -0.052 0.073 0.795 17.3 0.0 ?
4 0.284 0.690 0.979 9.8 0.7 ?
5 0.500 0.500 0.000 26.7 3.8 ?
6 0.716 0.310 0.021 9.8 1.1 ?
